data_2102995
loop_
_publ_author_name
'Prinz, Sebastian'
'Sparta, Karine M.'
'Roth, Georg'

_publ_section_title
;
 Temperature dependence of the <i>A</i>V~3~O~7~ (<i>A</i> = Ca, Sr)
 structure
;
_journal_coeditor_code BM5051
_journal_issue 6
_journal_name_full 'Acta Crystallographica Section B'
_journal_page_first 836
_journal_page_last 842
_journal_paper_doi 10.1107/S0108768107050550
_journal_volume 63
_journal_year 2007
_chemical_formula_moiety 'O7 V3, Sr'
_chemical_formula_sum 'O7 Sr V3'
_chemical_formula_weight 352.44
_chemical_name_systematic
;
 ?
;
_space_group_IT_number 59
_symmetry_cell_setting orthorhombic
_symmetry_space_group_name_Hall '-P 2ab 2a'
_symmetry_space_group_name_H-M 'P m m n :2'
_atom_sites_solution_hydrogens none
_atom_sites_solution_primary direct
_atom_sites_solution_secondary difmap
_audit_creation_method SHELXL-97
_cell_angle_alpha 90.00
_cell_angle_beta 90.00
_cell_angle_gamma 90.00
_cell_formula_units_Z 2
_cell_length_a 5.2914(8)
_cell_length_b 10.539(2)
_cell_length_c 5.2828(9)
_cell_measurement_reflns_used 11566
_cell_measurement_temperature 175.0(10)
_cell_measurement_theta_max 32.09
_cell_measurement_theta_min 3.85
_cell_volume 294.60(9)
_computing_cell_refinement 'X-AREA (Stoe, 2002)'
_computing_data_collection 'X-Pose (Stoe, 2002)'
_computing_data_reduction 'X-RED (Stoe, 1996)'
_computing_molecular_graphics 'SHELXS-97 (Sheldrick, 1997)'
_computing_publication_material 'WinGX 1.64.05 (Farrugia, 1999)'
_computing_structure_refinement 'SHELXL-97 (Sheldrick, 1997)'
_computing_structure_solution 'SHELXS-97 (Sheldrick, 1997)'
_diffrn_ambient_temperature 175.0(10)
_diffrn_detector_area_resol_mean 0
_diffrn_measured_fraction_theta_full 0.994
_diffrn_measured_fraction_theta_max 0.994
_diffrn_measurement_device_type 'STOE IPDS 2'
_diffrn_measurement_method 'Rotation method'
_diffrn_radiation_monochromator graphite
_diffrn_radiation_source 'fine-focus sealed tube'
_diffrn_radiation_type MoK\a
_diffrn_radiation_wavelength 0.71073
_diffrn_reflns_av_R_equivalents 0.0695
_diffrn_reflns_av_sigmaI/netI 0.0204
_diffrn_reflns_limit_h_max 6
_diffrn_reflns_limit_h_min -5
_diffrn_reflns_limit_k_max 12
_diffrn_reflns_limit_k_min -12
_diffrn_reflns_limit_l_max 6
_diffrn_reflns_limit_l_min -6
_diffrn_reflns_number 5350
_diffrn_reflns_theta_full 25.58
_diffrn_reflns_theta_max 25.58
_diffrn_reflns_theta_min 3.86
_diffrn_standards_decay_% 0
_diffrn_standards_interval_count 0
_diffrn_standards_interval_time 0
_diffrn_standards_number 0
_exptl_absorpt_coefficient_mu 13.596
_exptl_absorpt_correction_T_max 0.5672
_exptl_absorpt_correction_T_min 0.2131
_exptl_absorpt_correction_type numerical
_exptl_absorpt_process_details 'X-SHAPE (Stoe & Cie, 1996)'
_exptl_crystal_colour brown
_exptl_crystal_density_diffrn 3.973
_exptl_crystal_density_method 'not measured'
_exptl_crystal_description needle
_exptl_crystal_F_000 326
_exptl_crystal_size_max 0.15
_exptl_crystal_size_mid 0.1
_exptl_crystal_size_min 0.02
_refine_diff_density_max 0.595
_refine_diff_density_min -1.140
_refine_ls_extinction_method none
_refine_ls_goodness_of_fit_ref 1.220
_refine_ls_hydrogen_treatment none
_refine_ls_matrix_type full
_refine_ls_number_parameters 24
_refine_ls_number_reflns 333
_refine_ls_number_restraints 0
_refine_ls_restrained_S_all 1.220
_refine_ls_R_factor_all 0.0355
_refine_ls_R_factor_gt 0.0335
_refine_ls_shift/su_max 0.000
_refine_ls_shift/su_mean 0.000
_refine_ls_structure_factor_coef Fsqd
_refine_ls_weighting_details 'calc w=1/[\s^2^(Fo^2^)+(0.0452P)^2^+0.7112P] where P=(Fo^2^+2Fc^2^)/3'
_refine_ls_weighting_scheme calc
_refine_ls_wR_factor_gt 0.0811
_refine_ls_wR_factor_ref 0.0817
_reflns_number_gt 317
_reflns_number_total 333
_reflns_threshold_expression >2sigma(I)
_cod_data_source_file bm5051.cif
_cod_data_source_block SrV3O7_175K
_cod_original_sg_symbol_H-M 'P m m n'
_cod_database_code 2102995

loop_
_symmetry_equiv_pos_as_xyz
'x, y, z'
'-x+1/2, -y+1/2, z'
'x+1/2, -y, -z'
'-x, y+1/2, -z'
'-x, -y, -z'
'x-1/2, y-1/2, -z'
'-x-1/2, y, z'
'x, -y-1/2, z'

loop_
_atom_site_type_symbol
_atom_site_label
_atom_site_fract_x
_atom_site_fract_y
_atom_site_fract_z
_atom_site_U_iso_or_equiv
_atom_site_adp_type
_atom_site_calc_flag
_atom_site_refinement_flags
_atom_site_occupancy
Sr Sr1 0.2500 0.7500 0.14892(16) 0.0151(3) Uani d S 1
V V1 0.2500 0.51511(11) 0.6211(2) 0.0129(3) Uani d S 1
V V2 -0.2500 0.7500 0.5923(3) 0.0129(4) Uani d S 1
O O1 -0.2500 0.7500 -0.1027(12) 0.0177(15) Uiso d S 1
O O2 0.2500 0.5448(4) -0.0779(9) 0.0182(10) Uiso d S 1
O O3 -0.0118(6) 0.6208(3) 0.4644(6) 0.0143(7) Uiso d . 1

loop_
_atom_site_aniso_label
_atom_site_aniso_U_11
_atom_site_aniso_U_22
_atom_site_aniso_U_33
_atom_site_aniso_U_12
_atom_site_aniso_U_13
_atom_site_aniso_U_23
Sr1 0.0123(5) 0.0132(5) 0.0197(5) 0.000 0.000 0.000
V1 0.0083(6) 0.0112(6) 0.0191(6) 0.000 0.000 -0.0002(4)
V2 0.0092(8) 0.0112(8) 0.0182(8) 0.000 0.000 0.000

loop_
_atom_type_symbol
_atom_type_description
_atom_type_scat_dispersion_real
_atom_type_scat_dispersion_imag
_atom_type_scat_source
O O 0.0106 0.0060 'International Tables Vol C Tables 4.2.6.8 and 6.1.1.4'
V V 0.3005 0.5294 'International Tables Vol C Tables 4.2.6.8 and 6.1.1.4'
Sr Sr -1.5307 3.2498 'International Tables Vol C Tables 4.2.6.8 and 6.1.1.4'

loop_
_geom_angle_atom_site_label_1
_geom_angle_atom_site_label_2
_geom_angle_atom_site_label_3
_geom_angle_site_symmetry_1
_geom_angle_site_symmetry_3
_geom_angle
O2 Sr1 O2 . 2_565 122.0(2)
O2 Sr1 O3 . 2_565 141.35(9)
O2 Sr1 O3 2_565 2_565 81.38(11)
O2 Sr1 O3 . 8_575 141.35(9)
O2 Sr1 O3 2_565 8_575 81.38(11)
O3 Sr1 O3 2_565 8_575 65.53(14)
O2 Sr1 O3 . 7_655 81.38(11)
O2 Sr1 O3 2_565 7_655 141.35(9)
O3 Sr1 O3 2_565 7_655 64.28(14)
O3 Sr1 O3 8_575 7_655 98.73(14)
O2 Sr1 O3 . . 81.38(11)
O2 Sr1 O3 2_565 . 141.35(9)
O3 Sr1 O3 2_565 . 98.73(14)
O3 Sr1 O3 8_575 . 64.28(14)
O3 Sr1 O3 7_655 . 65.53(14)
O2 Sr1 O1 . . 77.43(7)
O2 Sr1 O1 2_565 . 77.43(7)
O3 Sr1 O1 2_565 . 140.89(9)
O3 Sr1 O1 8_575 . 78.98(12)
O3 Sr1 O1 7_655 . 140.89(9)
O3 Sr1 O1 . . 78.98(12)
O2 Sr1 O1 . 1_655 77.43(7)
O2 Sr1 O1 2_565 1_655 77.43(7)
O3 Sr1 O1 2_565 1_655 78.98(12)
O3 Sr1 O1 8_575 1_655 140.89(9)
O3 Sr1 O1 7_655 1_655 78.98(12)
O3 Sr1 O1 . 1_655 140.89(9)
O1 Sr1 O1 . 1_655 126.6(2)
O2 Sr1 V1 . 2_565 163.77(11)
O2 Sr1 V1 2_565 2_565 74.21(11)
O3 Sr1 V1 2_565 2_565 33.18(7)
O3 Sr1 V1 8_575 2_565 33.18(7)
O3 Sr1 V1 7_655 2_565 84.98(7)
O3 Sr1 V1 . 2_565 84.98(7)
O1 Sr1 V1 . 2_565 108.58(7)
O1 Sr1 V1 1_655 2_565 108.58(7)
O2 Sr1 V1 . . 74.21(11)
O2 Sr1 V1 2_565 . 163.77(11)
O3 Sr1 V1 2_565 . 84.98(7)
O3 Sr1 V1 8_575 . 84.98(7)
O3 Sr1 V1 7_655 . 33.18(7)
O3 Sr1 V1 . . 33.18(7)
O1 Sr1 V1 . . 108.58(7)
O1 Sr1 V1 1_655 . 108.58(7)
V1 Sr1 V1 2_565 . 89.56(4)
O2 Sr1 V2 . 1_655 108.74(7)
O2 Sr1 V2 2_565 1_655 108.74(7)
O3 Sr1 V2 2_565 1_655 33.19(7)
O3 Sr1 V2 8_575 1_655 88.49(7)
O3 Sr1 V2 7_655 1_655 33.19(7)
O3 Sr1 V2 . 1_655 88.49(7)
O1 Sr1 V2 . 1_655 165.16(12)
O1 Sr1 V2 1_655 1_655 68.19(11)
V1 Sr1 V2 2_565 1_655 61.93(2)
V1 Sr1 V2 . 1_655 61.93(2)
O2 Sr1 V2 . . 108.74(7)
O2 Sr1 V2 2_565 . 108.74(7)
O3 Sr1 V2 2_565 . 88.49(7)
O3 Sr1 V2 8_575 . 33.19(7)
O3 Sr1 V2 7_655 . 88.49(7)
O3 Sr1 V2 . . 33.19(7)
O1 Sr1 V2 . . 68.19(11)
O1 Sr1 V2 1_655 . 165.16(12)
V1 Sr1 V2 2_565 . 61.93(2)
V1 Sr1 V2 . . 61.93(2)
V2 Sr1 V2 1_655 . 96.97(5)
O2 V1 O3 1_556 5_566 111.54(16)
O2 V1 O3 1_556 3_566 111.54(16)
O3 V1 O3 5_566 3_566 80.01(18)
O2 V1 O3 1_556 7_655 107.74(15)
O3 V1 O3 5_566 7_655 140.51(8)
O3 V1 O3 3_566 7_655 82.15(14)
O2 V1 O3 1_556 . 107.74(15)
O3 V1 O3 5_566 . 82.15(14)
O3 V1 O3 3_566 . 140.51(8)
O3 V1 O3 7_655 . 89.90(18)
O2 V1 V1 1_556 5_566 116.46(4)
O3 V1 V1 5_566 5_566 41.08(9)
O3 V1 V1 3_566 5_566 113.38(11)
O3 V1 V1 7_655 5_566 120.71(11)
O3 V1 V1 . 5_566 41.08(9)
O2 V1 V1 1_556 5_666 116.46(4)
O3 V1 V1 5_566 5_666 113.38(11)
O3 V1 V1 3_566 5_666 41.08(9)
O3 V1 V1 7_655 5_666 41.08(9)
O3 V1 V1 . 5_666 120.71(11)
V1 V1 V1 5_566 5_666 127.01(7)
O2 V1 V2 1_556 5_566 123.09(17)
O3 V1 V2 5_566 5_566 40.21(9)
O3 V1 V2 3_566 5_566 40.21(9)
O3 V1 V2 7_655 5_566 111.64(10)
O3 V1 V2 . 5_566 111.64(10)
V1 V1 V2 5_566 5_566 74.82(4)
V1 V1 V2 5_666 5_566 74.82(4)
O2 V1 Sr1 1_556 . 124.10(17)
O3 V1 Sr1 5_566 . 110.54(10)
O3 V1 Sr1 3_566 . 110.54(10)
O3 V1 Sr1 7_655 . 45.59(9)
O3 V1 Sr1 . . 45.59(9)
V1 V1 Sr1 5_566 . 76.62(4)
V1 V1 Sr1 5_666 . 76.62(4)
V2 V1 Sr1 5_566 . 112.81(4)
O2 V1 V2 1_556 1_655 84.81(12)
O3 V1 V2 5_566 1_655 163.32(10)
O3 V1 V2 3_566 1_655 91.14(9)
O3 V1 V2 7_655 1_655 22.94(9)
O3 V1 V2 . 1_655 96.31(10)
V1 V1 V2 5_566 1_655 135.09(6)
V1 V1 V2 5_666 1_655 53.30(3)
V2 V1 V2 5_566 1_655 128.12(2)
Sr1 V1 V2 . 1_655 59.29(3)
O2 V1 V2 1_556 . 84.81(12)
O3 V1 V2 5_566 . 91.14(9)
O3 V1 V2 3_566 . 163.32(10)
O3 V1 V2 7_655 . 96.31(10)
O3 V1 V2 . . 22.94(9)
V1 V1 V2 5_566 . 53.30(3)
V1 V1 V2 5_666 . 135.09(6)
V2 V1 V2 5_566 . 128.12(2)
Sr1 V1 V2 . . 59.29(3)
V2 V1 V2 1_655 . 93.70(3)
O2 V1 O2 1_556 5_666 51.85(10)
O3 V1 O2 5_566 5_666 119.60(12)
O3 V1 O2 3_566 5_666 63.80(11)
O3 V1 O2 7_655 5_666 82.22(11)
O3 V1 O2 . 5_666 153.23(13)
V1 V1 O2 5_566 5_666 156.90(8)
V1 V1 O2 5_666 5_666 67.51(6)
V2 V1 O2 5_566 5_666 95.01(8)
Sr1 V1 O2 . 5_666 126.39(7)
V2 V1 O2 1_655 5_666 67.39(7)
V2 V1 O2 . 5_666 132.63(9)
O2 V1 O2 1_556 5_566 51.85(10)
O3 V1 O2 5_566 5_566 63.80(11)
O3 V1 O2 3_566 5_566 119.60(12)
O3 V1 O2 7_655 5_566 153.23(13)
O3 V1 O2 . 5_566 82.22(11)
V1 V1 O2 5_566 5_566 67.51(6)
V1 V1 O2 5_666 5_566 156.90(8)
V2 V1 O2 5_566 5_566 95.01(8)
Sr1 V1 O2 . 5_566 126.39(7)
V2 V1 O2 1_655 5_566 132.63(9)
V2 V1 O2 . 5_566 67.39(7)
O2 V1 O2 5_666 5_566 93.38(11)
O2 V1 O2 1_556 . 164.0(2)
O3 V1 O2 5_566 . 80.32(11)
O3 V1 O2 3_566 . 80.32(11)
O3 V1 O2 7_655 . 62.06(10)
O3 V1 O2 . . 62.06(10)
V1 V1 O2 5_566 . 65.02(4)
V1 V1 O2 5_666 . 65.02(4)
V2 V1 O2 5_566 . 72.86(8)
Sr1 V1 O2 . . 39.94(7)
V2 V1 O2 1_655 . 84.29(6)
V2 V1 O2 . . 84.29(6)
O2 V1 O2 5_666 . 132.53(6)
O2 V1 O2 5_566 . 132.53(6)
O2 V1 Sr1 1_556 1_556 30.48(17)
O3 V1 Sr1 5_566 1_556 131.10(9)
O3 V1 Sr1 3_566 1_556 131.10(9)
O3 V1 Sr1 7_655 1_556 86.48(9)
O3 V1 Sr1 . 1_556 86.48(9)
V1 V1 Sr1 5_566 1_556 113.28(4)
V1 V1 Sr1 5_666 1_556 113.28(4)
V2 V1 Sr1 5_566 1_556 153.57(5)
Sr1 V1 Sr1 . 1_556 93.62(3)
V2 V1 Sr1 1_655 1_556 65.05(3)
V2 V1 Sr1 . 1_556 65.05(3)
O2 V1 Sr1 5_666 1_556 67.60(8)
O2 V1 Sr1 5_566 1_556 67.60(8)
O2 V1 Sr1 . 1_556 133.56(8)
O2 V1 O1 1_556 5_566 58.80(18)
O3 V1 O1 5_566 5_566 67.36(11)
O3 V1 O1 3_566 5_566 67.36(11)
O3 V1 O1 7_655 5_566 134.77(9)
O3 V1 O1 . 5_566 134.77(9)
V1 V1 O1 5_566 5_566 102.23(6)
V1 V1 O1 5_666 5_566 102.23(6)
V2 V1 O1 5_566 5_566 64.29(8)
Sr1 V1 O1 . 5_566 177.10(8)
V2 V1 O1 1_655 5_566 122.21(4)
V2 V1 O1 . 5_566 122.21(4)
O2 V1 O1 5_666 5_566 54.89(7)
O2 V1 O1 5_566 5_566 54.89(7)
O2 V1 O1 . 5_566 137.16(11)
Sr1 V1 O1 1_556 5_566 89.28(8)
O2 V1 O1 1_556 1_656 60.74(14)
O3 V1 O1 5_566 1_656 169.90(13)
O3 V1 O1 3_566 1_656 96.53(9)
O3 V1 O1 7_655 1_656 47.09(12)
O3 V1 O1 . 1_656 106.03(10)
V1 V1 O1 5_566 1_656 146.74(6)
V1 V1 O1 5_666 1_656 67.90(7)
V2 V1 O1 5_566 1_656 136.68(2)
Sr1 V1 O1 . 1_656 79.55(8)
V2 V1 O1 1_655 1_656 24.34(9)
V2 V1 O1 . 1_656 94.43(3)
O2 V1 O1 5_666 1_656 50.89(9)
O2 V1 O1 5_566 1_656 110.79(11)
O2 V1 O1 . 1_656 108.59(10)
Sr1 V1 O1 1_556 1_656 45.57(7)
O1 V1 O1 5_566 1_656 102.54(3)
O2 V1 O1 1_556 1_556 60.74(14)
O3 V1 O1 5_566 1_556 96.53(9)
O3 V1 O1 3_566 1_556 169.90(13)
O3 V1 O1 7_655 1_556 106.03(10)
O3 V1 O1 . 1_556 47.09(12)
V1 V1 O1 5_566 1_556 67.90(7)
V1 V1 O1 5_666 1_556 146.74(6)
V2 V1 O1 5_566 1_556 136.68(2)
Sr1 V1 O1 . 1_556 79.55(8)
V2 V1 O1 1_655 1_556 94.43(3)
V2 V1 O1 . 1_556 24.34(9)
O2 V1 O1 5_666 1_556 110.79(11)
O2 V1 O1 5_566 1_556 50.89(9)
O2 V1 O1 . 1_556 108.59(10)
Sr1 V1 O1 1_556 1_556 45.57(7)
O1 V1 O1 5_566 1_556 102.54(3)
O1 V1 O1 1_656 1_556 85.27(7)
O2 V1 O1 1_556 5_565 145.55(19)
O3 V1 O1 5_566 5_565 46.92(10)
O3 V1 O1 3_566 5_565 46.92(10)
O3 V1 O1 7_655 5_565 96.32(11)
O3 V1 O1 . 5_565 96.32(11)
V1 V1 O1 5_566 5_565 67.67(4)
V1 V1 O1 5_666 5_565 67.67(4)
V2 V1 O1 5_566 5_565 22.45(7)
Sr1 V1 O1 . 5_565 90.35(7)
V2 V1 O1 1_655 5_565 117.26(5)
V2 V1 O1 . 5_565 117.26(5)
O2 V1 O1 5_666 5_565 109.92(9)
O2 V1 O1 5_566 5_565 109.92(9)
O2 V1 O1 . 5_565 50.41(10)
Sr1 V1 O1 1_556 5_565 176.03(7)
O1 V1 O1 5_566 5_565 86.75(3)
O1 V1 O1 1_656 5_565 135.57(4)
O1 V1 O1 1_556 5_565 135.57(4)
O2 V1 O2 1_556 5_565 137.98(5)
O3 V1 O2 5_566 5_565 44.43(11)
O3 V1 O2 3_566 5_565 98.41(11)
O3 V1 O2 7_655 5_565 104.89(11)
O3 V1 O2 . 5_565 46.49(11)
V1 V1 O2 5_566 5_565 21.52(5)
V1 V1 O2 5_666 5_565 105.51(7)
V2 V1 O2 5_566 5_565 65.19(7)
Sr1 V1 O2 . 5_565 66.25(7)
V2 V1 O2 1_655 5_565 124.51(7)
V2 V1 O2 . 5_565 65.81(6)
O2 V1 O2 5_666 5_565 160.20(14)
O2 V1 O2 5_566 5_565 88.11(3)
O2 V1 O2 . 5_565 44.78(6)
Sr1 V1 O2 1_556 5_565 130.44(6)
O1 V1 O2 5_566 5_565 111.76(9)
O1 V1 O2 1_656 5_565 145.64(10)
O1 V1 O2 1_556 5_565 85.35(9)
O1 V1 O2 5_565 5_565 51.54(7)
O2 V1 O2 1_556 5_665 137.98(5)
O3 V1 O2 5_566 5_665 98.41(11)
O3 V1 O2 3_566 5_665 44.43(11)
O3 V1 O2 7_655 5_665 46.49(11)
O3 V1 O2 . 5_665 104.89(11)
V1 V1 O2 5_566 5_665 105.51(7)
V1 V1 O2 5_666 5_665 21.52(5)
V2 V1 O2 5_566 5_665 65.19(7)
Sr1 V1 O2 . 5_665 66.25(7)
V2 V1 O2 1_655 5_665 65.81(6)
V2 V1 O2 . 5_665 124.51(7)
O2 V1 O2 5_666 5_665 88.11(3)
O2 V1 O2 5_566 5_665 160.20(14)
O2 V1 O2 . 5_665 44.78(6)
Sr1 V1 O2 1_556 5_665 130.44(6)
O1 V1 O2 5_566 5_665 111.76(9)
O1 V1 O2 1_656 5_665 85.35(9)
O1 V1 O2 1_556 5_665 145.64(10)
O1 V1 O2 5_565 5_665 51.54(7)
O2 V1 O2 5_565 5_665 84.00(10)
O2 V1 Sr1 1_556 5_566 80.68(13)
O3 V1 Sr1 5_566 5_566 30.92(9)
O3 V1 Sr1 3_566 5_566 89.15(10)
O3 V1 Sr1 7_655 5_566 169.62(10)
O3 V1 Sr1 . 5_566 93.28(9)
V1 V1 Sr1 5_566 5_566 57.92(3)
V1 V1 Sr1 5_666 5_566 129.98(6)
V2 V1 Sr1 5_566 5_566 58.03(3)
Sr1 V1 Sr1 . 5_566 134.542(17)
V2 V1 Sr1 1_655 5_566 164.51(4)
V2 V1 Sr1 . 5_566 90.400(17)
O2 V1 Sr1 5_666 5_566 99.04(7)
O2 V1 Sr1 5_566 5_566 37.15(8)
O2 V1 Sr1 . 5_566 111.00(6)
Sr1 V1 Sr1 1_556 5_566 103.57(2)
O1 V1 Sr1 5_566 5_566 44.38(3)
O1 V1 Sr1 1_656 5_566 140.40(9)
O1 V1 Sr1 1_556 5_566 83.24(3)
O1 V1 Sr1 5_565 5_566 73.52(5)
O2 V1 Sr1 5_565 5_566 70.69(6)
O2 V1 Sr1 5_665 5_566 123.14(7)
O2 V1 Sr1 1_556 5_666 80.68(13)
O3 V1 Sr1 5_566 5_666 89.15(10)
O3 V1 Sr1 3_566 5_666 30.92(9)
O3 V1 Sr1 7_655 5_666 93.28(9)
O3 V1 Sr1 . 5_666 169.62(10)
V1 V1 Sr1 5_566 5_666 129.98(6)
V1 V1 Sr1 5_666 5_666 57.92(3)
V2 V1 Sr1 5_566 5_666 58.03(3)
Sr1 V1 Sr1 . 5_666 134.542(17)
V2 V1 Sr1 1_655 5_666 90.400(17)
V2 V1 Sr1 . 5_666 164.51(4)
O2 V1 Sr1 5_666 5_666 37.15(7)
O2 V1 Sr1 5_566 5_666 99.04(7)
O2 V1 Sr1 . 5_666 111.00(6)
Sr1 V1 Sr1 1_556 5_666 103.57(2)
O1 V1 Sr1 5_566 5_666 44.38(3)
O1 V1 Sr1 1_656 5_666 83.24(3)
O1 V1 Sr1 1_556 5_666 140.40(9)
O1 V1 Sr1 5_565 5_666 73.52(5)
O2 V1 Sr1 5_565 5_666 123.14(7)
O2 V1 Sr1 5_665 5_666 70.69(6)
Sr1 V1 Sr1 5_566 5_666 81.94(3)
O2 V1 O3 1_556 1_655 98.29(7)
O3 V1 O3 5_566 1_655 139.11(7)
O3 V1 O3 3_566 1_655 62.90(13)
O3 V1 O3 7_655 1_655 25.49(8)
O3 V1 O3 . 1_655 115.39(12)
V1 V1 O3 5_566 1_655 141.80(7)
V1 V1 O3 5_666 1_655 25.73(5)
V2 V1 O3 5_566 1_655 100.05(5)
Sr1 V1 O3 . 1_655 70.67(4)
V2 V1 O3 1_655 1_655 28.45(4)
V2 V1 O3 . 1_655 119.71(5)
O2 V1 O3 5_666 1_655 59.57(7)
O2 V1 O3 5_566 1_655 149.86(8)
O2 V1 O3 . 1_655 77.19(5)
Sr1 V1 O3 1_556 1_655 88.33(4)
O1 V1 O3 5_566 1_655 109.46(4)
O1 V1 O3 1_656 1_655 42.78(8)
O1 V1 O3 1_556 1_655 122.86(5)
O1 V1 O3 5_565 1_655 92.99(5)
O2 V1 O3 5_565 1_655 121.90(7)
O2 V1 O3 5_665 1_655 42.90(7)
Sr1 V1 O3 5_566 1_655 149.77(5)
Sr1 V1 O3 5_666 1_655 68.18(4)
O2 V1 O3 1_556 7 98.29(7)
O3 V1 O3 5_566 7 62.90(13)
O3 V1 O3 3_566 7 139.11(7)
O3 V1 O3 7_655 7 115.39(12)
O3 V1 O3 . 7 25.49(8)
V1 V1 O3 5_566 7 25.73(5)
V1 V1 O3 5_666 7 141.80(7)
V2 V1 O3 5_566 7 100.05(5)
Sr1 V1 O3 . 7 70.67(4)
V2 V1 O3 1_655 7 119.71(5)
V2 V1 O3 . 7 28.45(4)
O2 V1 O3 5_666 7 149.86(8)
O2 V1 O3 5_566 7 59.57(7)
O2 V1 O3 . 7 77.19(5)
Sr1 V1 O3 1_556 7 88.33(4)
O1 V1 O3 5_566 7 109.46(5)
O1 V1 O3 1_656 7 122.86(5)
O1 V1 O3 1_556 7 42.78(8)
O1 V1 O3 5_565 7 92.99(5)
O2 V1 O3 5_565 7 42.90(7)
O2 V1 O3 5_665 7 121.90(7)
Sr1 V1 O3 5_566 7 68.18(4)
Sr1 V1 O3 5_666 7 149.77(5)
O3 V1 O3 1_655 7 140.88(9)
O2 V1 O3 1_556 2_565 90.99(17)
O3 V1 O3 5_566 2_565 147.29(10)
O3 V1 O3 3_566 2_565 114.43(6)
O3 V1 O3 7_655 2_565 32.58(9)
O3 V1 O3 . 2_565 68.13(12)
V1 V1 O3 5_566 2_565 108.12(6)
V1 V1 O3 5_666 2_565 73.47(6)
V2 V1 O3 5_566 2_565 141.30(5)
Sr1 V1 O3 . 2_565 37.77(4)
V2 V1 O3 1_655 2_565 28.31(4)
V2 V1 O3 . 2_565 66.74(5)
O2 V1 O3 5_666 2_565 92.85(8)
O2 V1 O3 5_566 2_565 122.28(9)
O2 V1 O3 . 2_565 73.99(8)
Sr1 V1 O3 1_556 2_565 62.40(5)
O1 V1 O3 5_566 2_565 144.63(8)
O1 V1 O3 1_656 2_565 42.66(8)
O1 V1 O3 1_556 2_565 73.47(6)
O1 V1 O3 5_565 2_565 121.27(8)
O2 V1 O3 5_565 2_565 103.03(8)
O2 V1 O3 5_665 2_565 77.30(8)
Sr1 V1 O3 5_566 2_565 156.40(5)
Sr1 V1 O3 5_666 2_565 118.68(4)
O3 V1 O3 1_655 2_565 53.06(8)
O3 V1 O3 7 2_565 91.50(5)
O2 V1 O3 1_556 8_575 90.99(17)
O3 V1 O3 5_566 8_575 114.43(6)
O3 V1 O3 3_566 8_575 147.29(10)
O3 V1 O3 7_655 8_575 68.13(12)
O3 V1 O3 . 8_575 32.58(9)
V1 V1 O3 5_566 8_575 73.47(6)
V1 V1 O3 5_666 8_575 108.12(6)
V2 V1 O3 5_566 8_575 141.30(5)
Sr1 V1 O3 . 8_575 37.77(4)
V2 V1 O3 1_655 8_575 66.74(5)
V2 V1 O3 . 8_575 28.31(4)
O2 V1 O3 5_666 8_575 122.28(9)
O2 V1 O3 5_566 8_575 92.85(8)
O2 V1 O3 . 8_575 73.99(8)
Sr1 V1 O3 1_556 8_575 62.40(5)
O1 V1 O3 5_566 8_575 144.63(8)
O1 V1 O3 1_656 8_575 73.47(6)
O1 V1 O3 1_556 8_575 42.66(8)
O1 V1 O3 5_565 8_575 121.27(8)
O2 V1 O3 5_565 8_575 77.30(8)
O2 V1 O3 5_665 8_575 103.03(8)
Sr1 V1 O3 5_566 8_575 118.68(4)
Sr1 V1 O3 5_666 8_575 156.40(5)
O3 V1 O3 1_655 8_575 91.50(5)
O3 V1 O3 7 8_575 53.06(8)
O3 V1 O3 2_565 8_575 38.87(8)
O2 V1 O3 1_556 3_466 99.63(7)
O3 V1 O3 5_566 3_466 29.56(8)
O3 V1 O3 3_566 3_466 109.57(12)
O3 V1 O3 7_655 3_466 143.78(7)
O3 V1 O3 . 3_466 58.85(13)
V1 V1 O3 5_566 3_466 23.07(5)
V1 V1 O3 5_666 3_466 139.22(7)
V2 V1 O3 5_566 3_466 69.63(4)
Sr1 V1 O3 . 3_466 99.20(4)
V2 V1 O3 1_655 3_466 155.03(5)
V2 V1 O3 . 3_466 62.56(4)
O2 V1 O3 5_666 3_466 133.93(8)
O2 V1 O3 5_566 3_466 47.94(7)
O2 V1 O3 . 3_466 85.60(5)
Sr1 V1 O3 1_556 3_466 107.44(4)
O1 V1 O3 5_566 3_466 79.90(5)
O1 V1 O3 1_656 3_466 152.25(7)
O1 V1 O3 1_556 3_466 67.39(5)
O1 V1 O3 5_565 3_466 71.86(4)
O2 V1 O3 5_565 3_466 40.85(6)
O2 V1 O3 5_665 3_466 119.84(7)
Sr1 V1 O3 5_566 3_466 35.58(4)
Sr1 V1 O3 5_666 3_466 114.55(5)
O3 V1 O3 1_655 3_466 162.08(3)
O3 V1 O3 7 3_466 35.46(8)
O3 V1 O3 2_565 3_466 126.72(6)
O3 V1 O3 8_575 3_466 88.52(6)
O2 V1 O3 1_556 5_666 99.63(7)
O3 V1 O3 5_566 5_666 109.57(11)
O3 V1 O3 3_566 5_666 29.56(8)
O3 V1 O3 7_655 5_666 58.85(13)
O3 V1 O3 . 5_666 143.78(7)
V1 V1 O3 5_566 5_666 139.22(7)
V1 V1 O3 5_666 5_666 23.07(5)
V2 V1 O3 5_566 5_666 69.63(4)
Sr1 V1 O3 . 5_666 99.20(4)
V2 V1 O3 1_655 5_666 62.56(4)
V2 V1 O3 . 5_666 155.03(5)
O2 V1 O3 5_666 5_666 47.94(7)
O2 V1 O3 5_566 5_666 133.93(8)
O2 V1 O3 . 5_666 85.60(5)
Sr1 V1 O3 1_556 5_666 107.44(4)
O1 V1 O3 5_566 5_666 79.90(5)
O1 V1 O3 1_656 5_666 67.39(5)
O1 V1 O3 1_556 5_666 152.25(7)
O1 V1 O3 5_565 5_666 71.86(4)
O2 V1 O3 5_565 5_666 119.84(7)
O2 V1 O3 5_665 5_666 40.85(6)
Sr1 V1 O3 5_566 5_666 114.55(5)
Sr1 V1 O3 5_666 5_666 35.58(4)
O3 V1 O3 1_655 5_666 35.46(8)
O3 V1 O3 7 5_666 162.08(3)
O3 V1 O3 2_565 5_666 88.52(6)
O3 V1 O3 8_575 5_666 126.72(6)
O3 V1 O3 3_466 5_666 139.13(9)
O2 V1 O3 1_556 4_546 106.57(17)
O3 V1 O3 5_566 4_546 25.21(8)
O3 V1 O3 3_566 4_546 57.75(12)
O3 V1 O3 7_655 4_546 134.50(10)
O3 V1 O3 . 4_546 107.04(7)
V1 V1 O3 5_566 4_546 66.06(6)
V1 V1 O3 5_666 4_546 96.37(6)
V2 V1 O3 5_566 4_546 22.87(4)
Sr1 V1 O3 . 4_546 126.65(5)
V2 V1 O3 1_655 4_546 148.87(4)
V2 V1 O3 . 4_546 115.77(4)
O2 V1 O3 5_666 4_546 96.52(9)
O2 V1 O3 5_566 4_546 72.15(9)
O2 V1 O3 . 4_546 88.69(8)
Sr1 V1 O3 1_556 4_546 135.18(5)
O1 V1 O3 5_566 4_546 50.65(8)
O1 V1 O3 1_656 4_546 146.87(6)
O1 V1 O3 1_556 4_546 116.51(4)
O1 V1 O3 5_565 4_546 41.22(7)
O2 V1 O3 5_565 4_546 65.15(8)
O2 V1 O3 5_665 4_546 88.06(8)
Sr1 V1 O3 5_566 4_546 35.20(4)
Sr1 V1 O3 5_666 4_546 63.98(4)
O3 V1 O3 1_655 4_546 120.47(6)
O3 V1 O3 7 4_546 87.88(6)
O3 V1 O3 2_565 4_546 162.34(3)
O3 V1 O3 8_575 4_546 139.53(3)
O3 V1 O3 3_466 4_546 53.25(7)
O3 V1 O3 5_666 4_546 86.72(4)
O2 V1 O3 1_556 6_656 106.57(17)
O3 V1 O3 5_566 6_656 57.75(12)
O3 V1 O3 3_566 6_656 25.21(8)
O3 V1 O3 7_655 6_656 107.04(7)
O3 V1 O3 . 6_656 134.50(10)
V1 V1 O3 5_566 6_656 96.37(6)
V1 V1 O3 5_666 6_656 66.06(6)
V2 V1 O3 5_566 6_656 22.87(4)
Sr1 V1 O3 . 6_656 126.65(5)
V2 V1 O3 1_655 6_656 115.77(4)
V2 V1 O3 . 6_656 148.87(5)
O2 V1 O3 5_666 6_656 72.15(9)
O2 V1 O3 5_566 6_656 96.52(9)
O2 V1 O3 . 6_656 88.69(8)
Sr1 V1 O3 1_556 6_656 135.18(5)
O1 V1 O3 5_566 6_656 50.65(8)
O1 V1 O3 1_656 6_656 116.51(4)
O1 V1 O3 1_556 6_656 146.87(6)
O1 V1 O3 5_565 6_656 41.22(7)
O2 V1 O3 5_565 6_656 88.06(8)
O2 V1 O3 5_665 6_656 65.15(8)
Sr1 V1 O3 5_566 6_656 63.98(4)
Sr1 V1 O3 5_666 6_656 35.20(4)
O3 V1 O3 1_655 6_656 87.88(6)
O3 V1 O3 7 6_656 120.47(6)
O3 V1 O3 2_565 6_656 139.53(3)
O3 V1 O3 8_575 6_656 162.34(3)
O3 V1 O3 3_466 6_656 86.72(4)
O3 V1 O3 5_666 6_656 53.25(7)
O3 V1 O3 4_546 6_656 33.56(8)
O2 V1 O3 1_556 7_656 17.03(5)
O3 V1 O3 5_566 7_656 124.71(9)
O3 V1 O3 3_566 7_656 101.43(9)
O3 V1 O3 7_655 7_656 93.22(10)
O3 V1 O3 . 7_656 117.66(11)
V1 V1 O3 5_566 7_656 133.28(6)
V1 V1 O3 5_666 7_656 99.71(5)
V2 V1 O3 5_566 7_656 124.26(5)
Sr1 V1 O3 . 7_656 119.72(5)
V2 V1 O3 1_655 7_656 70.72(5)
V2 V1 O3 . 7_656 95.23(5)
O2 V1 O3 5_666 7_656 38.16(8)
O2 V1 O3 5_566 7_656 68.53(7)
O2 V1 O3 . 7_656 154.95(7)
Sr1 V1 O3 1_556 7_656 31.93(4)
O1 V1 O3 5_566 7_656 63.02(8)
O1 V1 O3 1_656 7_656 46.39(9)
O1 V1 O3 1_556 7_656 72.63(9)
O1 V1 O3 5_565 7_656 144.69(7)
O2 V1 O3 5_565 7_656 154.75(6)
O2 V1 O3 5_665 7_656 121.19(6)
Sr1 V1 O3 5_566 7_656 94.04(4)
Sr1 V1 O3 5_666 7_656 72.05(4)
O3 V1 O3 1_655 7_656 81.43(4)
O3 V1 O3 7 7_656 113.28(7)
O3 V1 O3 2_565 7_656 82.79(5)
O3 V1 O3 8_575 7_656 93.83(5)
O3 V1 O3 3_466 7_656 116.46(4)
O3 V1 O3 5_666 7_656 84.51(6)
O3 V1 O3 4_546 7_656 113.61(5)
O3 V1 O3 6_656 7_656 103.52(5)
O2 V1 O3 1_556 1_556 17.03(5)
O3 V1 O3 5_566 1_556 101.43(9)
O3 V1 O3 3_566 1_556 124.71(9)
O3 V1 O3 7_655 1_556 117.66(11)
O3 V1 O3 . 1_556 93.22(10)
V1 V1 O3 5_566 1_556 99.71(5)
V1 V1 O3 5_666 1_556 133.28(6)
V2 V1 O3 5_566 1_556 124.26(5)
Sr1 V1 O3 . 1_556 119.72(5)
V2 V1 O3 1_655 1_556 95.23(5)
V2 V1 O3 . 1_556 70.72(5)
O2 V1 O3 5_666 1_556 68.53(7)
O2 V1 O3 5_566 1_556 38.16(8)
O2 V1 O3 . 1_556 154.95(7)
Sr1 V1 O3 1_556 1_556 31.93(4)
O1 V1 O3 5_566 1_556 63.02(8)
O1 V1 O3 1_656 1_556 72.63(9)
O1 V1 O3 1_556 1_556 46.39(9)
O1 V1 O3 5_565 1_556 144.69(7)
O2 V1 O3 5_565 1_556 121.19(6)
O2 V1 O3 5_665 1_556 154.75(6)
Sr1 V1 O3 5_566 1_556 72.05(4)
Sr1 V1 O3 5_666 1_556 94.04(4)
O3 V1 O3 1_655 1_556 113.28(7)
O3 V1 O3 7 1_556 81.43(4)
O3 V1 O3 2_565 1_556 93.83(5)
O3 V1 O3 8_575 1_556 82.79(5)
O3 V1 O3 3_466 1_556 84.51(7)
O3 V1 O3 5_666 1_556 116.46(4)
O3 V1 O3 4_546 1_556 103.52(5)
O3 V1 O3 6_656 1_556 113.61(5)
O3 V1 O3 7_656 1_556 33.57(7)
O2 V1 V1 1_556 5_667 36.48(7)
O3 V1 V1 5_566 5_667 119.81(10)
O3 V1 V1 3_566 5_667 77.87(9)
O3 V1 V1 7_655 5_667 90.02(9)
O3 V1 V1 . 5_667 141.05(10)
V1 V1 V1 5_566 5_667 147.74(5)
V1 V1 V1 5_666 5_667 82.00(3)
V2 V1 V1 5_566 5_667 104.48(4)
Sr1 V1 V1 . 5_667 129.61(3)
V2 V1 V1 1_655 5_667 71.27(3)
V2 V1 V1 . 5_667 118.79(4)
O2 V1 V1 5_666 5_667 15.37(6)
O2 V1 V1 5_566 5_667 80.58(6)
O2 V1 V1 . 5_667 146.620(15)
Sr1 V1 V1 1_556 5_667 54.65(2)
O1 V1 V1 5_566 5_667 52.45(5)
O1 V1 V1 1_656 5_667 50.09(7)
O1 V1 V1 1_556 5_667 95.95(9)
O1 V1 V1 5_565 5_667 122.37(6)
O2 V1 V1 5_565 5_667 164.10(7)
O2 V1 V1 5_665 5_667 103.03(5)
Sr1 V1 V1 5_566 5_667 93.69(3)
Sr1 V1 V1 5_666 5_667 48.914(19)
O3 V1 V1 1_655 5_667 70.46(4)
O3 V1 V1 7 5_667 134.62(5)
O3 V1 V1 2_565 5_667 92.49(5)
O3 V1 V1 8_575 5_667 114.18(5)
O3 V1 V1 3_466 5_667 125.52(5)
O3 V1 V1 5_666 5_667 63.25(4)
O3 V1 V1 4_546 5_667 100.48(5)
O3 V1 V1 6_656 5_667 82.20(5)
O3 V1 V1 7_656 5_667 23.56(4)
O3 V1 V1 1_556 5_667 53.21(4)
O2 V1 V1 1_556 5_567 36.48(7)
O3 V1 V1 5_566 5_567 77.87(9)
O3 V1 V1 3_566 5_567 119.81(10)
O3 V1 V1 7_655 5_567 141.05(10)
O3 V1 V1 . 5_567 90.02(9)
V1 V1 V1 5_566 5_567 82.00(3)
V1 V1 V1 5_666 5_567 147.74(5)
V2 V1 V1 5_566 5_567 104.48(4)
Sr1 V1 V1 . 5_567 129.61(3)
V2 V1 V1 1_655 5_567 118.79(4)
V2 V1 V1 . 5_567 71.27(3)
O2 V1 V1 5_666 5_567 80.58(6)
O2 V1 V1 5_566 5_567 15.37(6)
O2 V1 V1 . 5_567 146.620(16)
Sr1 V1 V1 1_556 5_567 54.65(2)
O1 V1 V1 5_566 5_567 52.45(5)
O1 V1 V1 1_656 5_567 95.95(9)
O1 V1 V1 1_556 5_567 50.09(7)
O1 V1 V1 5_565 5_567 122.37(6)
O2 V1 V1 5_565 5_567 103.03(5)
O2 V1 V1 5_665 5_567 164.10(7)
Sr1 V1 V1 5_566 5_567 48.914(19)
Sr1 V1 V1 5_666 5_567 93.69(3)
O3 V1 V1 1_655 5_567 134.62(5)
O3 V1 V1 7 5_567 70.46(4)
O3 V1 V1 2_565 5_567 114.18(5)
O3 V1 V1 8_575 5_567 92.49(5)
O3 V1 V1 3_466 5_567 63.25(4)
O3 V1 V1 5_666 5_567 125.52(5)
O3 V1 V1 4_546 5_567 82.20(5)
O3 V1 V1 6_656 5_567 100.48(5)
O3 V1 V1 7_656 5_567 53.21(4)
O3 V1 V1 1_556 5_567 23.56(4)
V1 V1 V1 5_667 5_567 66.76(3)
O2 V1 O2 1_556 2_566 59.96(19)
O3 V1 O2 5_566 2_566 139.98(9)
O3 V1 O2 3_566 2_566 139.98(9)
O3 V1 O2 7_655 2_566 66.39(10)
O3 V1 O2 . 2_566 66.39(10)
V1 V1 O2 5_566 2_566 104.02(5)
V1 V1 O2 5_666 2_566 104.02(5)
V2 V1 O2 5_566 2_566 176.95(7)
Sr1 V1 O2 . 2_566 64.14(6)
V2 V1 O2 1_655 2_566 50.79(3)
V2 V1 O2 . 2_566 50.79(3)
O2 V1 O2 5_666 2_566 87.08(6)
O2 V1 O2 5_566 2_566 87.08(6)
O2 V1 O2 . 2_566 104.08(7)
Sr1 V1 O2 1_556 2_566 29.48(6)
O1 V1 O2 5_566 2_566 118.76(9)
O1 V1 O2 1_656 2_566 43.892(19)
O1 V1 O2 1_556 2_566 43.892(19)
O1 V1 O2 5_565 2_566 154.49(9)
O2 V1 O2 5_565 2_566 112.72(9)
O2 V1 O2 5_665 2_566 112.72(9)
Sr1 V1 O2 5_566 2_566 123.88(4)
Sr1 V1 O2 5_666 2_566 123.88(4)
O3 V1 O2 1_655 2_566 79.08(5)
O3 V1 O2 7 2_566 79.08(5)
O3 V1 O2 2_565 2_566 36.15(6)
O3 V1 O2 8_575 2_566 36.15(6)
O3 V1 O2 3_466 2_566 110.43(4)
O3 V1 O2 5_666 2_566 110.43(4)
O3 V1 O2 4_546 2_566 159.06(5)
O3 V1 O2 6_656 2_566 159.06(5)
O3 V1 O2 7_656 2_566 58.61(6)
O3 V1 O2 1_556 2_566 58.61(6)
V1 V1 O2 5_667 2_566 78.04(5)
V1 V1 O2 5_567 2_566 78.04(5)
O2 V1 V1 1_556 2_565 78.88(17)
O3 V1 V1 5_566 2_565 136.93(9)
O3 V1 V1 3_566 2_565 136.93(9)
O3 V1 V1 7_655 2_565 55.39(9)
O3 V1 V1 . 2_565 55.39(9)
V1 V1 V1 5_566 2_565 96.19(4)
V1 V1 V1 5_666 2_565 96.19(4)
V2 V1 V1 5_566 2_565 158.03(3)
Sr1 V1 V1 . 2_565 45.22(2)
V2 V1 V1 1_655 2_565 46.951(15)
V2 V1 V1 . 2_565 46.951(15)
O2 V1 V1 5_666 2_565 99.99(8)
O2 V1 V1 5_566 2_565 99.99(8)
O2 V1 V1 . 2_565 85.16(7)
Sr1 V1 V1 1_556 2_565 48.40(2)
O1 V1 V1 5_566 2_565 137.68(7)
O1 V1 V1 1_656 2_565 50.67(3)
O1 V1 V1 1_556 2_565 50.67(3)
O1 V1 V1 5_565 2_565 135.57(7)
O2 V1 V1 5_565 2_565 99.18(7)
O2 V1 V1 5_665 2_565 99.18(7)
Sr1 V1 V1 5_566 2_565 133.823(15)
Sr1 V1 V1 5_666 2_565 133.823(15)
O3 V1 V1 1_655 2_565 74.41(4)
O3 V1 V1 7 2_565 74.41(4)
O3 V1 V1 2_565 2_565 22.81(4)
O3 V1 V1 8_575 2_565 22.81(4)
O3 V1 V1 3_466 2_565 109.45(4)
O3 V1 V1 5_666 2_565 109.45(4)
O3 V1 V1 4_546 2_565 162.14(4)
O3 V1 V1 6_656 2_565 162.14(4)
O3 V1 V1 7_656 2_565 76.57(4)
O3 V1 V1 1_556 2_565 76.57(4)
V1 V1 V1 5_667 2_565 93.80(3)
V1 V1 V1 5_567 2_565 93.80(3)
O2 V1 V1 2_566 2_565 18.92(6)
O2 V1 V2 1_556 5_567 45.04(17)
O3 V1 V2 5_566 5_567 77.51(9)
O3 V1 V2 3_566 5_567 77.51(9)
O3 V1 V2 7_655 5_567 131.86(9)
O3 V1 V2 . 5_567 131.86(9)
V1 V1 V2 5_566 5_567 107.41(4)
V1 V1 V2 5_666 5_567 107.41(4)
V2 V1 V2 5_566 5_567 78.06(3)
Sr1 V1 V2 . 5_567 169.14(3)
V2 V1 V2 1_655 5_567 114.57(3)
V2 V1 V2 . 5_567 114.57(3)
O2 V1 V2 5_666 5_567 49.64(6)
O2 V1 V2 5_566 5_567 49.64(6)
O2 V1 V2 . 5_567 150.92(8)
Sr1 V1 V2 1_556 5_567 75.52(3)
O1 V1 V2 5_566 5_567 13.77(7)
O1 V1 V2 1_656 5_567 92.50(8)
O1 V1 V2 1_556 5_567 92.50(8)
O1 V1 V2 5_565 5_567 100.51(7)
O2 V1 V2 5_565 5_567 120.88(7)
O2 V1 V2 5_665 5_567 120.88(7)
Sr1 V1 V2 5_566 5_567 50.492(17)
Sr1 V1 V2 5_666 5_567 50.492(17)
O3 V1 V2 1_655 5_567 108.40(4)
O3 V1 V2 7 5_567 108.40(4)
O3 V1 V2 2_565 5_567 132.79(5)
O3 V1 V2 8_575 5_567 132.79(5)
O3 V1 V2 3_466 5_567 84.34(4)
O3 V1 V2 5_666 5_567 84.34(4)
O3 V1 V2 4_546 5_567 63.57(4)
O3 V1 V2 6_656 5_567 63.57(4)
O3 V1 V2 7_656 5_567 50.12(4)
O3 V1 V2 1_556 5_567 50.12(4)
V1 V1 V2 5_667 5_567 43.30(2)
V1 V1 V2 5_567 5_567 43.30(2)
O2 V1 V2 2_566 5_567 105.00(6)
V1 V1 V2 2_565 5_567 123.916(18)
O2 V1 O3 1_556 3_567 30.75(15)
O3 V1 O3 5_566 3_567 99.73(11)
O3 V1 O3 3_566 3_567 81.78(10)
O3 V1 O3 7_655 3_567 112.20(9)
O3 V1 O3 . 3_567 136.12(10)
V1 V1 O3 5_566 3_567 126.17(5)
V1 V1 O3 5_666 3_567 98.96(5)
V2 V1 O3 5_566 3_567 95.30(5)
Sr1 V1 O3 . 3_567 148.70(4)
V2 V1 O3 1_655 3_567 92.88(4)
V2 V1 O3 . 3_567 113.85(5)
O2 V1 O3 5_666 3_567 32.68(7)
O2 V1 O3 5_566 3_567 60.76(7)
O2 V1 O3 . 3_567 161.81(6)
Sr1 V1 O3 1_556 3_567 59.18(4)
O1 V1 O3 5_566 3_567 33.89(7)
O1 V1 O3 1_656 3_567 70.31(9)
O1 V1 O3 1_556 3_567 89.53(10)
O1 V1 O3 5_565 3_567 117.01(8)
O2 V1 O3 5_565 3_567 142.51(7)
O2 V1 O3 5_665 3_567 117.95(6)
Sr1 V1 O3 5_566 3_567 71.83(4)
Sr1 V1 O3 5_666 3_567 50.94(4)
O3 V1 O3 1_655 3_567 91.78(7)
O3 V1 O3 7 3_567 119.24(4)
O3 V1 O3 2_565 3_567 111.00(5)
O3 V1 O3 8_575 3_567 121.33(6)
O3 V1 O3 3_466 3_567 103.49(6)
O3 V1 O3 5_666 3_567 77.20(5)
O3 V1 O3 4_546 3_567 84.48(5)
O3 V1 O3 6_656 3_567 76.34(5)
O3 V1 O3 7_656 3_567 29.55(7)
O3 V1 O3 1_556 3_567 43.14(5)
V1 V1 O3 5_667 3_567 22.18(4)
V1 V1 O3 5_567 3_567 48.78(4)
O2 V1 O3 2_566 3_567 87.67(6)
V1 V1 O3 2_565 3_567 106.01(4)
V2 V1 O3 5_567 3_567 22.22(4)
O2 V1 O3 1_556 5_567 30.75(15)
O3 V1 O3 5_566 5_567 81.78(10)
O3 V1 O3 3_566 5_567 99.73(11)
O3 V1 O3 7_655 5_567 136.12(10)
O3 V1 O3 . 5_567 112.20(9)
V1 V1 O3 5_566 5_567 98.96(5)
V1 V1 O3 5_666 5_567 126.17(5)
V2 V1 O3 5_566 5_567 95.30(5)
Sr1 V1 O3 . 5_567 148.70(4)
V2 V1 O3 1_655 5_567 113.85(5)
V2 V1 O3 . 5_567 92.88(4)
O2 V1 O3 5_666 5_567 60.76(7)
O2 V1 O3 5_566 5_567 32.68(6)
O2 V1 O3 . 5_567 161.81(6)
Sr1 V1 O3 1_556 5_567 59.18(4)
O1 V1 O3 5_566 5_567 33.89(7)
O1 V1 O3 1_656 5_567 89.53(10)
O1 V1 O3 1_556 5_567 70.31(9)
O1 V1 O3 5_565 5_567 117.01(8)
O2 V1 O3 5_565 5_567 117.95(6)
O2 V1 O3 5_665 5_567 142.51(7)
Sr1 V1 O3 5_566 5_567 50.94(4)
Sr1 V1 O3 5_666 5_567 71.83(4)
O3 V1 O3 1_655 5_567 119.24(4)
O3 V1 O3 7 5_567 91.79(7)
O3 V1 O3 2_565 5_567 121.33(6)
O3 V1 O3 8_575 5_567 111.00(5)
O3 V1 O3 3_466 5_567 77.20(5)
O3 V1 O3 5_666 5_567 103.49(6)
O3 V1 O3 4_546 5_567 76.34(5)
O3 V1 O3 6_656 5_567 84.48(5)
O3 V1 O3 7_656 5_567 43.14(5)
O3 V1 O3 1_556 5_567 29.55(7)
V1 V1 O3 5_667 5_567 48.78(4)
V1 V1 O3 5_567 5_567 22.18(4)
O2 V1 O3 2_566 5_567 87.67(6)
V1 V1 O3 2_565 5_567 106.01(4)
V2 V1 O3 5_567 5_567 22.22(4)
O3 V1 O3 3_567 5_567 28.09(7)
O2 V1 O1 1_556 . 128.44(14)
O3 V1 O1 5_566 . 81.55(9)
O3 V1 O1 3_566 . 119.92(11)
O3 V1 O1 7_655 . 77.37(10)
O3 V1 O1 . . 21.84(10)
V1 V1 O1 5_566 . 44.51(4)
V1 V1 O1 5_666 . 100.71(6)
V2 V1 O1 5_566 . 99.45(5)
Sr1 V1 O1 . . 32.192(16)
V2 V1 O1 1_655 . 90.87(3)
V2 V1 O1 . . 44.13(5)
O2 V1 O1 5_666 . 158.24(7)
O2 V1 O1 5_566 . 101.41(7)
O2 V1 O1 . . 40.28(7)
Sr1 V1 O1 1_556 . 103.35(5)
O1 V1 O1 5_566 . 146.74(4)
O1 V1 O1 1_656 . 108.27(6)
O1 V1 O1 1_556 . 68.48(4)
O1 V1 O1 5_565 . 80.06(3)
O2 V1 O1 5_565 . 38.01(7)
O2 V1 O1 5_665 . 83.35(8)
Sr1 V1 O1 5_566 . 102.393(19)
Sr1 V1 O1 5_666 . 150.84(6)
O3 V1 O1 1_655 . 101.66(6)
O3 V1 O1 7 . 41.89(5)
O3 V1 O1 2_565 . 65.77(4)
O3 V1 O1 8_575 . 41.87(5)
O3 V1 O1 3_466 . 67.02(5)
O3 V1 O1 5_666 . 123.42(6)
O3 V1 O1 4_546 . 103.13(5)
O3 V1 O1 6_656 . 121.14(6)
O3 V1 O1 7_656 . 135.25(6)
O3 V1 O1 1_556 . 114.84(6)
V1 V1 O1 5_667 . 155.74(5)
V1 V1 O1 5_567 . 111.04(5)
O2 V1 O1 2_566 . 77.93(6)
V1 V1 O1 2_565 . 61.97(3)
V2 V1 O1 5_567 . 149.84(3)
O3 V1 O1 3_567 . 157.91(6)
O3 V1 O1 5_567 . 133.07(6)
O2 V1 O1 1_556 1_655 128.44(14)
O3 V1 O1 5_566 1_655 119.92(11)
O3 V1 O1 3_566 1_655 81.55(9)
O3 V1 O1 7_655 1_655 21.84(10)
O3 V1 O1 . 1_655 77.37(10)
V1 V1 O1 5_566 1_655 100.71(6)
V1 V1 O1 5_666 1_655 44.51(4)
V2 V1 O1 5_566 1_655 99.45(5)
Sr1 V1 O1 . 1_655 32.192(16)
V2 V1 O1 1_655 1_655 44.13(5)
V2 V1 O1 . 1_655 90.87(3)
O2 V1 O1 5_666 1_655 101.41(7)
O2 V1 O1 5_566 1_655 158.24(7)
O2 V1 O1 . 1_655 40.28(7)
Sr1 V1 O1 1_556 1_655 103.35(5)
O1 V1 O1 5_566 1_655 146.74(4)
O1 V1 O1 1_656 1_655 68.48(4)
O1 V1 O1 1_556 1_655 108.27(6)
O1 V1 O1 5_565 1_655 80.06(3)
O2 V1 O1 5_565 1_655 83.35(8)
O2 V1 O1 5_665 1_655 38.01(7)
Sr1 V1 O1 5_566 1_655 150.84(6)
Sr1 V1 O1 5_666 1_655 102.393(19)
O3 V1 O1 1_655 1_655 41.89(5)
O3 V1 O1 7 1_655 101.66(6)
O3 V1 O1 2_565 1_655 41.87(5)
O3 V1 O1 8_575 1_655 65.77(5)
O3 V1 O1 3_466 1_655 123.42(6)
O3 V1 O1 5_666 1_655 67.02(5)
O3 V1 O1 4_546 1_655 121.14(6)
O3 V1 O1 6_656 1_655 103.13(5)
O3 V1 O1 7_656 1_655 114.84(6)
O3 V1 O1 1_556 1_655 135.25(6)
V1 V1 O1 5_667 1_655 111.04(5)
V1 V1 O1 5_567 1_655 155.74(5)
O2 V1 O1 2_566 1_655 77.93(6)
V1 V1 O1 2_565 1_655 61.97(3)
V2 V1 O1 5_567 1_655 149.84(3)
O3 V1 O1 3_567 1_655 133.07(6)
O3 V1 O1 5_567 1_655 157.91(6)
O1 V1 O1 . 1_655 60.30(6)
O2 V1 V1 1_556 1_556 11.12(17)
O3 V1 V1 5_566 1_556 103.33(9)
O3 V1 V1 3_566 1_556 103.33(9)
O3 V1 V1 7_655 1_556 114.97(9)
O3 V1 V1 . 1_556 114.97(9)
V1 V1 V1 5_566 1_556 115.65(4)
V1 V1 V1 5_666 1_556 115.65(4)
V2 V1 V1 5_566 1_556 111.97(3)
Sr1 V1 V1 . 1_556 135.22(2)
V2 V1 V1 1_655 1_556 92.41(3)
V2 V1 V1 . 1_556 92.41(3)
O2 V1 V1 5_666 1_556 48.42(6)
O2 V1 V1 5_566 1_556 48.42(6)
O2 V1 V1 . 1_556 175.16(7)
Sr1 V1 V1 1_556 1_556 41.60(2)
O1 V1 V1 5_566 1_556 47.68(7)
O1 V1 V1 1_656 1_556 68.07(9)
O1 V1 V1 1_556 1_556 68.07(9)
O1 V1 V1 5_565 1_556 134.43(7)
O2 V1 V1 5_565 1_556 136.54(5)
O2 V1 V1 5_665 1_556 136.54(5)
Sr1 V1 V1 5_566 1_556 72.479(19)
Sr1 V1 V1 5_666 1_556 72.479(19)
O3 V1 V1 1_655 1_556 101.52(4)
O3 V1 V1 7 1_556 101.52(4)
O3 V1 V1 2_565 1_556 101.47(4)
O3 V1 V1 8_575 1_556 101.47(4)
O3 V1 V1 3_466 1_556 96.03(4)
O3 V1 V1 5_666 1_556 96.03(4)
O3 V1 V1 4_546 1_556 95.94(4)
O3 V1 V1 6_656 1_556 95.94(4)
O3 V1 V1 7_656 1_556 21.75(4)
O3 V1 V1 1_556 1_556 21.75(4)
V1 V1 V1 5_667 1_556 33.652(16)
V1 V1 V1 5_567 1_556 33.652(16)
O2 V1 V1 2_566 1_556 71.08(6)
V1 V1 V1 2_565 1_556 90.0
V2 V1 V1 5_567 1_556 33.916(18)
O3 V1 V1 3_567 1_556 21.55(3)
O3 V1 V1 5_567 1_556 21.55(4)
O1 V1 V1 . 1_556 136.54(5)
O1 V1 V1 1_655 1_556 136.54(5)
O2 V1 V1 1_556 1_554 168.88(17)
O3 V1 V1 5_566 1_554 76.67(9)
O3 V1 V1 3_566 1_554 76.67(9)
O3 V1 V1 7_655 1_554 65.03(9)
O3 V1 V1 . 1_554 65.03(9)
V1 V1 V1 5_566 1_554 64.35(4)
V1 V1 V1 5_666 1_554 64.35(4)
V2 V1 V1 5_566 1_554 68.03(3)
Sr1 V1 V1 . 1_554 44.78(2)
V2 V1 V1 1_655 1_554 87.59(3)
V2 V1 V1 . 1_554 87.59(3)
O2 V1 V1 5_666 1_554 131.58(6)
O2 V1 V1 5_566 1_554 131.58(6)
O2 V1 V1 . 1_554 4.84(7)
Sr1 V1 V1 1_556 1_554 138.40(2)
O1 V1 V1 5_566 1_554 132.32(7)
O1 V1 V1 1_656 1_554 111.93(9)
O1 V1 V1 1_556 1_554 111.93(9)
O1 V1 V1 5_565 1_554 45.57(7)
O2 V1 V1 5_565 1_554 43.46(5)
O2 V1 V1 5_665 1_554 43.46(5)
Sr1 V1 V1 5_566 1_554 107.521(19)
Sr1 V1 V1 5_666 1_554 107.521(19)
O3 V1 V1 1_655 1_554 78.48(4)
O3 V1 V1 7 1_554 78.48(4)
O3 V1 V1 2_565 1_554 78.53(4)
O3 V1 V1 8_575 1_554 78.53(4)
O3 V1 V1 3_466 1_554 83.97(4)
O3 V1 V1 5_666 1_554 83.97(4)
O3 V1 V1 4_546 1_554 84.06(4)
O3 V1 V1 6_656 1_554 84.06(4)
O3 V1 V1 7_656 1_554 158.25(4)
O3 V1 V1 1_556 1_554 158.25(4)
V1 V1 V1 5_667 1_554 146.348(16)
V1 V1 V1 5_567 1_554 146.348(15)
O2 V1 V1 2_566 1_554 108.92(6)
V1 V1 V1 2_565 1_554 90.0
V2 V1 V1 5_567 1_554 146.084(18)
O3 V1 V1 3_567 1_554 158.45(3)
O3 V1 V1 5_567 1_554 158.45(4)
O1 V1 V1 . 1_554 43.46(5)
O1 V1 V1 1_655 1_554 43.46(5)
V1 V1 V1 1_556 1_554 180.0
O2 V1 V1 1_556 1_455 90.0
O3 V1 V1 5_566 1_455 50.00(9)
O3 V1 V1 3_566 1_455 130.00(9)
O3 V1 V1 7_655 1_455 134.95(9)
O3 V1 V1 . 1_455 45.05(9)
V1 V1 V1 5_566 1_455 26.50(4)
V1 V1 V1 5_666 1_455 153.50(4)
V2 V1 V1 5_566 1_455 90.0
Sr1 V1 V1 . 1_455 90.0
V2 V1 V1 1_655 1_455 136.849(15)
V2 V1 V1 . 1_455 43.151(15)
O2 V1 V1 5_666 1_455 136.69(6)
O2 V1 V1 5_566 1_455 43.31(6)
O2 V1 V1 . 1_455 90.0
Sr1 V1 V1 1_556 1_455 90.0
O1 V1 V1 5_566 1_455 90.0
O1 V1 V1 1_656 1_455 132.64(3)
O1 V1 V1 1_556 1_455 47.36(3)
O1 V1 V1 5_565 1_455 90.0
O2 V1 V1 5_565 1_455 48.00(5)
O2 V1 V1 5_665 1_455 132.00(5)
Sr1 V1 V1 5_566 1_455 49.029(13)
Sr1 V1 V1 5_666 1_455 130.971(13)
O3 V1 V1 1_655 1_455 160.44(4)
O3 V1 V1 7 1_455 19.56(4)
O3 V1 V1 2_565 1_455 109.44(4)
O3 V1 V1 8_575 1_455 70.56(4)
O3 V1 V1 3_466 1_455 20.44(4)
O3 V1 V1 5_666 1_455 159.56(4)
O3 V1 V1 4_546 1_455 73.22(4)
O3 V1 V1 6_656 1_455 106.78(4)
O3 V1 V1 7_656 1_455 106.79(4)
O3 V1 V1 1_556 1_455 73.21(4)
V1 V1 V1 5_667 1_455 123.379(15)
V1 V1 V1 5_567 1_455 56.621(15)
O2 V1 V1 2_566 1_455 90.0
V1 V1 V1 2_565 1_455 90.0
V2 V1 V1 5_567 1_455 90.0
O3 V1 V1 3_567 1_455 104.04(3)
O3 V1 V1 5_567 1_455 75.96(3)
O1 V1 V1 . 1_455 59.85(3)
O1 V1 V1 1_655 1_455 120.15(3)
V1 V1 V1 1_556 1_455 90.0
V1 V1 V1 1_554 1_455 90.0
O2 V1 V1 1_556 1_655 90.0
O3 V1 V1 5_566 1_655 130.00(9)
O3 V1 V1 3_566 1_655 50.00(9)
O3 V1 V1 7_655 1_655 45.05(9)
O3 V1 V1 . 1_655 134.95(9)
V1 V1 V1 5_566 1_655 153.50(4)
V1 V1 V1 5_666 1_655 26.50(4)
V2 V1 V1 5_566 1_655 90.0
Sr1 V1 V1 . 1_655 90.0
V2 V1 V1 1_655 1_655 43.151(15)
V2 V1 V1 . 1_655 136.849(15)
O2 V1 V1 5_666 1_655 43.31(6)
O2 V1 V1 5_566 1_655 136.69(6)
O2 V1 V1 . 1_655 90.0
Sr1 V1 V1 1_556 1_655 90.0
O1 V1 V1 5_566 1_655 90.0
O1 V1 V1 1_656 1_655 47.36(3)
O1 V1 V1 1_556 1_655 132.64(3)
O1 V1 V1 5_565 1_655 90.0
O2 V1 V1 5_565 1_655 132.00(5)
O2 V1 V1 5_665 1_655 48.00(5)
Sr1 V1 V1 5_566 1_655 130.971(13)
Sr1 V1 V1 5_666 1_655 49.029(13)
O3 V1 V1 1_655 1_655 19.56(4)
O3 V1 V1 7 1_655 160.44(4)
O3 V1 V1 2_565 1_655 70.56(4)
O3 V1 V1 8_575 1_655 109.44(4)
O3 V1 V1 3_466 1_655 159.56(4)
O3 V1 V1 5_666 1_655 20.44(4)
O3 V1 V1 4_546 1_655 106.78(4)
O3 V1 V1 6_656 1_655 73.22(4)
O3 V1 V1 7_656 1_655 73.21(4)
O3 V1 V1 1_556 1_655 106.79(4)
V1 V1 V1 5_667 1_655 56.621(15)
V1 V1 V1 5_567 1_655 123.379(15)
O2 V1 V1 2_566 1_655 90.0
V1 V1 V1 2_565 1_655 90.0
V2 V1 V1 5_567 1_655 90.0
O3 V1 V1 3_567 1_655 75.96(3)
O3 V1 V1 5_567 1_655 104.04(3)
O1 V1 V1 . 1_655 120.15(3)
O1 V1 V1 1_655 1_655 59.85(3)
V1 V1 V1 1_556 1_655 90.0
V1 V1 V1 1_554 1_655 90.0
V1 V1 V1 1_455 1_655 180.0
O2 V1 O2 1_556 1_656 72.97(5)
O3 V1 O2 5_566 1_656 136.23(11)
O3 V1 O2 3_566 1_656 59.52(10)
O3 V1 O2 7_655 1_656 54.11(10)
O3 V1 O2 . 1_656 139.88(11)
V1 V1 O2 5_566 1_656 170.47(6)
V1 V1 O2 5_666 1_656 43.51(6)
V2 V1 O2 5_566 1_656 99.20(5)
Sr1 V1 O2 . 1_656 99.45(5)
V2 V1 O2 1_655 1_656 43.61(5)
V2 V1 O2 . 1_656 132.15(5)
O2 V1 O2 5_666 1_656 28.76(10)
O2 V1 O2 5_566 1_656 120.99(3)
O2 V1 O2 . 1_656 106.35(5)
Sr1 V1 O2 1_556 1_656 75.38(5)
O1 V1 O2 5_566 1_656 81.28(5)
O1 V1 O2 1_656 1_656 37.74(5)
O1 V1 O2 1_556 1_656 120.30(7)
O1 V1 O2 5_565 1_656 103.97(5)
O2 V1 O2 5_565 1_656 149.02(2)
O2 V1 O2 5_665 1_656 65.02(9)
Sr1 V1 O2 5_566 1_656 125.42(5)
Sr1 V1 O2 5_666 1_656 47.60(5)
O3 V1 O2 1_655 1_656 30.82(6)
O3 V1 O2 7 1_656 160.60(7)
O3 V1 O2 2_565 1_656 71.75(6)
O3 V1 O2 8_575 1_656 108.86(7)
O3 V1 O2 3_466 1_656 160.91(7)
O3 V1 O2 5_666 1_656 32.11(6)
O3 V1 O2 4_546 1_656 111.07(6)
O3 V1 O2 6_656 1_656 78.90(6)
O3 V1 O2 7_656 1_656 56.21(6)
O3 V1 O2 1_556 1_656 89.78(6)
V1 V1 O2 5_667 1_656 40.41(5)
V1 V1 O2 5_567 1_656 106.90(5)
O2 V1 O2 2_566 1_656 81.57(6)
V1 V1 O2 2_565 1_656 86.76(5)
V2 V1 O2 5_567 1_656 78.06(5)
O3 V1 O2 3_567 1_656 61.07(6)
O3 V1 O2 5_567 1_656 88.88(6)
O1 V1 O2 . 1_656 131.47(5)
O1 V1 O2 1_655 1_656 72.65(6)
V1 V1 O2 1_556 1_656 73.30(5)
V1 V1 O2 1_554 1_656 106.70(5)
V1 V1 O2 1_455 1_656 162.97(5)
V1 V1 O2 1_655 1_656 17.03(5)
O2 V1 O2 1_556 1_456 72.97(5)
O3 V1 O2 5_566 1_456 59.52(10)
O3 V1 O2 3_566 1_456 136.23(11)
O3 V1 O2 7_655 1_456 139.88(11)
O3 V1 O2 . 1_456 54.11(10)
V1 V1 O2 5_566 1_456 43.51(6)
V1 V1 O2 5_666 1_456 170.47(6)
V2 V1 O2 5_566 1_456 99.20(5)
Sr1 V1 O2 . 1_456 99.45(5)
V2 V1 O2 1_655 1_456 132.15(5)
V2 V1 O2 . 1_456 43.61(5)
O2 V1 O2 5_666 1_456 120.99(3)
O2 V1 O2 5_566 1_456 28.76(10)
O2 V1 O2 . 1_456 106.35(5)
Sr1 V1 O2 1_556 1_456 75.38(5)
O1 V1 O2 5_566 1_456 81.28(5)
O1 V1 O2 1_656 1_456 120.30(7)
O1 V1 O2 1_556 1_456 37.74(5)
O1 V1 O2 5_565 1_456 103.97(5)
O2 V1 O2 5_565 1_456 65.02(9)
O2 V1 O2 5_665 1_456 149.02(2)
Sr1 V1 O2 5_566 1_456 47.60(5)
Sr1 V1 O2 5_666 1_456 125.42(5)
O3 V1 O2 1_655 1_456 160.60(7)
O3 V1 O2 7 1_456 30.82(6)
O3 V1 O2 2_565 1_456 108.86(7)
O3 V1 O2 8_575 1_456 71.75(6)
O3 V1 O2 3_466 1_456 32.11(6)
O3 V1 O2 5_666 1_456 160.91(7)
O3 V1 O2 4_546 1_456 78.90(6)
O3 V1 O2 6_656 1_456 111.07(6)
O3 V1 O2 7_656 1_456 89.78(6)
O3 V1 O2 1_556 1_456 56.21(6)
V1 V1 O2 5_667 1_456 106.90(5)
V1 V1 O2 5_567 1_456 40.41(5)
O2 V1 O2 2_566 1_456 81.57(6)
V1 V1 O2 2_565 1_456 86.76(5)
V2 V1 O2 5_567 1_456 78.06(5)
O3 V1 O2 3_567 1_456 88.88(6)
O3 V1 O2 5_567 1_456 61.07(6)
O1 V1 O2 . 1_456 72.65(6)
O1 V1 O2 1_655 1_456 131.47(5)
V1 V1 O2 1_556 1_456 73.30(5)
V1 V1 O2 1_554 1_456 106.70(5)
V1 V1 O2 1_455 1_456 17.03(5)
V1 V1 O2 1_655 1_456 162.97(5)
O2 V1 O2 1_656 1_456 145.95(9)
O2 V1 O3 1_556 8_675 90.75(13)
O3 V1 O3 5_566 8_675 157.69(7)
O3 V1 O3 3_566 8_675 91.05(9)
O3 V1 O3 7_655 8_675 17.25(7)
O3 V1 O3 . 8_675 92.38(7)
V1 V1 O3 5_566 8_675 129.88(6)
V1 V1 O3 5_666 8_675 51.59(5)
V2 V1 O3 5_566 8_675 125.92(4)
Sr1 V1 O3 . 8_675 53.55(3)
V2 V1 O3 1_655 8_675 6.34(4)
V2 V1 O3 . 8_675 92.02(4)
O2 V1 O3 5_666 8_675 72.91(7)
O2 V1 O3 5_566 8_675 137.11(8)
O2 V1 O3 . 8_675 78.03(6)
Sr1 V1 O3 1_556 8_675 69.62(4)
O1 V1 O3 5_566 8_675 127.81(5)
O1 V1 O3 1_656 8_675 30.56(9)
O1 V1 O3 1_556 8_675 95.42(4)
O1 V1 O3 5_565 8_675 112.97(6)
O2 V1 O3 5_565 8_675 118.30(7)
O2 V1 O3 5_665 8_675 61.97(7)
Sr1 V1 O3 5_566 8_675 170.85(4)
Sr1 V1 O3 5_666 8_675 93.57(3)
O3 V1 O3 1_655 8_675 28.27(7)
O3 V1 O3 7 8_675 116.66(5)
O3 V1 O3 2_565 8_675 25.42(6)
O3 V1 O3 8_575 8_675 64.30(4)
O3 V1 O3 3_466 8_675 151.16(7)
O3 V1 O3 5_666 8_675 63.52(2)
O3 V1 O3 4_546 8_675 147.96(3)
O3 V1 O3 6_656 8_675 116.13(7)
O3 V1 O3 7_656 8_675 76.95(4)
O3 V1 O3 1_556 8_675 100.47(4)
V1 V1 O3 5_667 8_675 77.42(4)
V1 V1 O3 5_567 8_675 123.94(4)
O2 V1 O3 2_566 8_675 52.63(4)
V1 V1 O3 2_565 8_675 46.14(3)
V2 V1 O3 5_567 8_675 120.71(3)
O3 V1 O3 3_567 8_675 99.15(5)
O3 V1 O3 5_567 8_675 120.09(4)
O1 V1 O3 . 8_675 85.42(4)
O1 V1 O3 1_655 8_675 37.97(6)
V1 V1 O3 1_556 8_675 98.60(3)
V1 V1 O3 1_554 8_675 81.40(3)
V1 V1 O3 1_455 8_675 134.86(3)
V1 V1 O3 1_655 8_675 45.14(3)
O2 V1 O3 1_656 8_675 47.88(6)
O2 V1 O3 1_456 8_675 132.71(6)
O2 V1 O3 1_556 2_465 90.75(12)
O3 V1 O3 5_566 2_465 91.05(9)
O3 V1 O3 3_566 2_465 157.69(7)
O3 V1 O3 7_655 2_465 92.38(7)
O3 V1 O3 . 2_465 17.25(7)
V1 V1 O3 5_566 2_465 51.59(5)
V1 V1 O3 5_666 2_465 129.88(6)
V2 V1 O3 5_566 2_465 125.92(4)
Sr1 V1 O3 . 2_465 53.55(3)
V2 V1 O3 1_655 2_465 92.02(4)
V2 V1 O3 . 2_465 6.34(4)
O2 V1 O3 5_666 2_465 137.11(8)
O2 V1 O3 5_566 2_465 72.91(7)
O2 V1 O3 . 2_465 78.03(6)
Sr1 V1 O3 1_556 2_465 69.62(4)
O1 V1 O3 5_566 2_465 127.81(5)
O1 V1 O3 1_656 2_465 95.42(4)
O1 V1 O3 1_556 2_465 30.56(9)
O1 V1 O3 5_565 2_465 112.97(6)
O2 V1 O3 5_565 2_465 61.97(7)
O2 V1 O3 5_665 2_465 118.30(7)
Sr1 V1 O3 5_566 2_465 93.57(3)
Sr1 V1 O3 5_666 2_465 170.85(4)
O3 V1 O3 1_655 2_465 116.66(5)
O3 V1 O3 7 2_465 28.27(6)
O3 V1 O3 2_565 2_465 64.30(4)
O3 V1 O3 8_575 2_465 25.42(6)
O3 V1 O3 3_466 2_465 63.52(2)
O3 V1 O3 5_666 2_465 151.16(7)
O3 V1 O3 4_546 2_465 116.13(7)
O3 V1 O3 6_656 2_465 147.96(3)
O3 V1 O3 7_656 2_465 100.47(4)
O3 V1 O3 1_556 2_465 76.95(4)
V1 V1 O3 5_667 2_465 123.94(4)
V1 V1 O3 5_567 2_465 77.42(4)
O2 V1 O3 2_566 2_465 52.63(4)
V1 V1 O3 2_565 2_465 46.14(3)
V2 V1 O3 5_567 2_465 120.71(3)
O3 V1 O3 3_567 2_465 120.09(4)
O3 V1 O3 5_567 2_465 99.15(5)
O1 V1 O3 . 2_465 37.97(6)
O1 V1 O3 1_655 2_465 85.42(4)
V1 V1 O3 1_556 2_465 98.60(3)
V1 V1 O3 1_554 2_465 81.40(3)
V1 V1 O3 1_455 2_465 45.14(3)
V1 V1 O3 1_655 2_465 134.86(3)
O2 V1 O3 1_656 2_465 132.71(6)
O2 V1 O3 1_456 2_465 47.88(6)
O3 V1 O3 8_675 2_465 89.72(7)
O1 V2 O3 1_556 7 110.00(9)
O1 V2 O3 1_556 2_465 110.00(9)
O3 V2 O3 7 2_465 87.20(18)
O1 V2 O3 1_556 8_575 110.00(9)
O3 V2 O3 7 8_575 140.00(19)
O3 V2 O3 2_465 8_575 79.33(18)
O1 V2 O3 1_556 . 110.00(9)
O3 V2 O3 7 . 79.33(18)
O3 V2 O3 2_465 . 140.00(19)
O3 V2 O3 8_575 . 87.20(18)
O1 V2 V1 1_556 5_566 111.97(3)
O3 V2 V1 7 5_566 39.87(9)
O3 V2 V1 2_465 5_566 120.77(10)
O3 V2 V1 8_575 5_566 120.77(10)
O3 V2 V1 . 5_566 39.87(9)
O1 V2 V1 1_556 6_566 111.97(3)
O3 V2 V1 7 6_566 120.77(10)
O3 V2 V1 2_465 6_566 39.87(9)
O3 V2 V1 8_575 6_566 39.87(9)
O3 V2 V1 . 6_566 120.77(10)
V1 V2 V1 5_566 6_566 136.05(7)
O1 V2 Sr1 1_556 1_455 131.52(2)
O3 V2 Sr1 7 1_455 45.20(9)
O3 V2 Sr1 2_465 1_455 45.20(9)
O3 V2 Sr1 8_575 1_455 104.55(10)
O3 V2 Sr1 . 1_455 104.55(10)
V1 V2 Sr1 5_566 1_455 75.64(3)
V1 V2 Sr1 6_566 1_455 75.64(3)
O1 V2 Sr1 1_556 . 131.52(2)
O3 V2 Sr1 7 . 104.55(10)
O3 V2 Sr1 2_465 . 104.55(10)
O3 V2 Sr1 8_575 . 45.20(9)
O3 V2 Sr1 . . 45.20(9)
V1 V2 Sr1 5_566 . 75.64(3)
V1 V2 Sr1 6_566 . 75.64(3)
Sr1 V2 Sr1 1_455 . 96.97(5)
O1 V2 V1 1_556 2_565 87.59(3)
O3 V2 V1 7 2_565 161.96(10)
O3 V2 V1 2_465 2_565 90.53(9)
O3 V2 V1 8_575 2_565 22.77(9)
O3 V2 V1 . 2_565 91.11(9)
V1 V2 V1 5_566 2_565 130.45(2)
V1 V2 V1 6_566 2_565 51.88(2)
Sr1 V2 V1 1_455 2_565 125.04(4)
Sr1 V2 V1 . 2_565 58.78(2)
O1 V2 V1 1_556 1_455 87.59(3)
O3 V2 V1 7 1_455 22.77(9)
O3 V2 V1 2_465 1_455 91.11(9)
O3 V2 V1 8_575 1_455 161.96(10)
O3 V2 V1 . 1_455 90.53(9)
V1 V2 V1 5_566 1_455 51.88(2)
V1 V2 V1 6_566 1_455 130.45(2)
Sr1 V2 V1 1_455 1_455 58.78(2)
Sr1 V2 V1 . 1_455 125.04(4)
V1 V2 V1 2_565 1_455 175.18(6)
O1 V2 V1 1_556 2_465 87.59(3)
O3 V2 V1 7 2_465 91.11(9)
O3 V2 V1 2_465 2_465 22.77(9)
O3 V2 V1 8_575 2_465 90.53(9)
O3 V2 V1 . 2_465 161.96(10)
V1 V2 V1 5_566 2_465 130.45(2)
V1 V2 V1 6_566 2_465 51.88(2)
Sr1 V2 V1 1_455 2_465 58.78(2)
Sr1 V2 V1 . 2_465 125.04(4)
V1 V2 V1 2_565 2_465 93.70(3)
V1 V2 V1 1_455 2_465 86.10(3)
O1 V2 V1 1_556 . 87.59(3)
O3 V2 V1 7 . 90.53(9)
O3 V2 V1 2_465 . 161.96(10)
O3 V2 V1 8_575 . 91.11(9)
O3 V2 V1 . . 22.77(9)
V1 V2 V1 5_566 . 51.88(2)
V1 V2 V1 6_566 . 130.45(2)
Sr1 V2 V1 1_455 . 125.04(4)
Sr1 V2 V1 . . 58.78(2)
V1 V2 V1 2_565 . 86.10(3)
V1 V2 V1 1_455 . 93.70(3)
V1 V2 V1 2_465 . 175.18(6)
O1 V2 O1 1_556 . 180.0
O3 V2 O1 7 . 70.00(9)
O3 V2 O1 2_465 . 70.00(9)
O3 V2 O1 8_575 . 70.00(9)
O3 V2 O1 . . 70.00(9)
V1 V2 O1 5_566 . 68.03(3)
V1 V2 O1 6_566 . 68.03(3)
Sr1 V2 O1 1_455 . 48.48(2)
Sr1 V2 O1 . . 48.48(2)
V1 V2 O1 2_565 . 92.41(3)
V1 V2 O1 1_455 . 92.41(3)
V1 V2 O1 2_465 . 92.41(3)
V1 V2 O1 . . 92.41(3)
O1 V2 O2 1_556 2_566 62.98(7)
O3 V2 O2 7 2_566 169.89(13)
O3 V2 O2 2_465 2_566 101.93(11)
O3 V2 O2 8_575 2_566 47.64(11)
O3 V2 O2 . 2_566 95.97(10)
V1 V2 O2 5_566 2_566 133.86(5)
V1 V2 O2 6_566 2_566 69.33(7)
Sr1 V2 O2 1_455 2_566 144.84(7)
Sr1 V2 O2 . 2_566 77.56(6)
V1 V2 O2 2_565 2_566 24.88(7)
V1 V2 O2 1_455 2_566 150.34(9)
V1 V2 O2 2_465 2_566 95.69(6)
V1 V2 O2 . 2_566 82.11(6)
O1 V2 O2 . 2_566 117.02(7)
O1 V2 O2 1_556 2_466 62.98(7)
O3 V2 O2 7 2_466 95.97(10)
O3 V2 O2 2_465 2_466 47.64(11)
O3 V2 O2 8_575 2_466 101.93(11)
O3 V2 O2 . 2_466 169.89(13)
V1 V2 O2 5_566 2_466 133.86(5)
V1 V2 O2 6_566 2_466 69.33(7)
Sr1 V2 O2 1_455 2_466 77.56(6)
Sr1 V2 O2 . 2_466 144.84(7)
V1 V2 O2 2_565 2_466 95.69(6)
V1 V2 O2 1_455 2_466 82.11(6)
V1 V2 O2 2_465 2_466 24.88(7)
V1 V2 O2 . 2_466 150.34(9)
O1 V2 O2 . 2_466 117.02(7)
O2 V2 O2 2_566 2_466 87.21(10)
O1 V2 O2 1_556 1_456 62.98(7)
O3 V2 O2 7 1_456 47.64(11)
O3 V2 O2 2_465 1_456 95.97(10)
O3 V2 O2 8_575 1_456 169.89(12)
O3 V2 O2 . 1_456 101.93(11)
V1 V2 O2 5_566 1_456 69.33(7)
V1 V2 O2 6_566 1_456 133.86(5)
Sr1 V2 O2 1_455 1_456 77.56(6)
Sr1 V2 O2 . 1_456 144.84(7)
V1 V2 O2 2_565 1_456 150.34(9)
V1 V2 O2 1_455 1_456 24.88(7)
V1 V2 O2 2_465 1_456 82.11(6)
V1 V2 O2 . 1_456 95.69(6)
O1 V2 O2 . 1_456 117.02(7)
O2 V2 O2 2_566 1_456 125.97(14)
O2 V2 O2 2_466 1_456 68.65(13)
O1 V2 O2 1_556 1_556 62.98(7)
O3 V2 O2 7 1_556 101.93(11)
O3 V2 O2 2_465 1_556 169.89(13)
O3 V2 O2 8_575 1_556 95.97(10)
O3 V2 O2 . 1_556 47.64(11)
V1 V2 O2 5_566 1_556 69.33(7)
V1 V2 O2 6_566 1_556 133.86(5)
Sr1 V2 O2 1_455 1_556 144.84(7)
Sr1 V2 O2 . 1_556 77.56(6)
V1 V2 O2 2_565 1_556 82.11(6)
V1 V2 O2 1_455 1_556 95.69(6)
V1 V2 O2 2_465 1_556 150.34(9)
V1 V2 O2 . 1_556 24.88(7)
O1 V2 O2 . 1_556 117.02(7)
O2 V2 O2 2_566 1_556 68.65(13)
O2 V2 O2 2_466 1_556 125.97(14)
O2 V2 O2 1_456 1_556 87.21(10)
O1 V2 Sr1 1_556 1_556 41.978(19)
O3 V2 Sr1 7 1_556 132.94(10)
O3 V2 Sr1 2_465 1_556 132.94(10)
O3 V2 Sr1 8_575 1_556 80.06(9)
O3 V2 Sr1 . 1_556 80.06(9)
V1 V2 Sr1 5_566 1_556 106.15(2)
V1 V2 Sr1 6_566 1_556 106.15(2)
Sr1 V2 Sr1 1_455 1_556 173.50(4)
Sr1 V2 Sr1 . 1_556 89.540(14)
V1 V2 Sr1 2_565 1_556 58.72(2)
V1 V2 Sr1 1_455 1_556 117.17(4)
V1 V2 Sr1 2_465 1_556 117.17(4)
V1 V2 Sr1 . 1_556 58.72(2)
O1 V2 Sr1 . 1_556 138.022(19)
O2 V2 Sr1 2_566 1_556 36.97(7)
O2 V2 Sr1 2_466 1_556 97.10(7)
O2 V2 Sr1 1_456 1_556 97.10(7)
O2 V2 Sr1 1_556 1_556 36.97(7)
O1 V2 Sr1 1_556 1_456 41.978(19)
O3 V2 Sr1 7 1_456 80.06(9)
O3 V2 Sr1 2_465 1_456 80.06(9)
O3 V2 Sr1 8_575 1_456 132.94(10)
O3 V2 Sr1 . 1_456 132.94(10)
V1 V2 Sr1 5_566 1_456 106.15(2)
V1 V2 Sr1 6_566 1_456 106.15(2)
Sr1 V2 Sr1 1_455 1_456 89.540(14)
Sr1 V2 Sr1 . 1_456 173.50(4)
V1 V2 Sr1 2_565 1_456 117.17(4)
V1 V2 Sr1 1_455 1_456 58.72(2)
V1 V2 Sr1 2_465 1_456 58.72(2)
V1 V2 Sr1 . 1_456 117.17(4)
O1 V2 Sr1 . 1_456 138.022(19)
O2 V2 Sr1 2_566 1_456 97.10(7)
O2 V2 Sr1 2_466 1_456 36.97(7)
O2 V2 Sr1 1_456 1_456 36.97(7)
O2 V2 Sr1 1_556 1_456 97.10(7)
Sr1 V2 Sr1 1_556 1_456 83.96(4)
O1 V2 O2 1_556 6_566 50.45(7)
O3 V2 O2 7 6_566 138.55(9)
O3 V2 O2 2_465 6_566 71.70(11)
O3 V2 O2 8_575 6_566 71.70(11)
O3 V2 O2 . 6_566 138.55(9)
V1 V2 O2 5_566 6_566 162.42(8)
V1 V2 O2 6_566 6_566 61.53(7)
Sr1 V2 O2 1_455 6_566 114.97(4)
Sr1 V2 O2 . 6_566 114.97(4)
V1 V2 O2 2_565 6_566 56.42(4)
V1 V2 O2 1_455 6_566 119.97(5)
V1 V2 O2 2_465 6_566 56.42(4)
V1 V2 O2 . 6_566 119.97(5)
O1 V2 O2 . 6_566 129.55(7)
O2 V2 O2 2_566 6_566 43.61(5)
O2 V2 O2 2_466 6_566 43.61(5)
O2 V2 O2 1_456 6_566 98.37(4)
O2 V2 O2 1_556 6_566 98.37(4)
Sr1 V2 O2 1_556 6_566 61.75(5)
Sr1 V2 O2 1_456 6_566 61.75(5)
O1 V2 O2 1_556 5_566 50.45(7)
O3 V2 O2 7 5_566 71.70(11)
O3 V2 O2 2_465 5_566 138.55(9)
O3 V2 O2 8_575 5_566 138.55(9)
O3 V2 O2 . 5_566 71.70(11)
V1 V2 O2 5_566 5_566 61.53(7)
V1 V2 O2 6_566 5_566 162.42(8)
Sr1 V2 O2 1_455 5_566 114.97(4)
Sr1 V2 O2 . 5_566 114.97(4)
V1 V2 O2 2_565 5_566 119.97(5)
V1 V2 O2 1_455 5_566 56.42(4)
V1 V2 O2 2_465 5_566 119.97(5)
V1 V2 O2 . 5_566 56.42(4)
O1 V2 O2 . 5_566 129.55(7)
O2 V2 O2 2_566 5_566 98.37(4)
O2 V2 O2 2_466 5_566 98.37(4)
O2 V2 O2 1_456 5_566 43.61(5)
O2 V2 O2 1_556 5_566 43.61(5)
Sr1 V2 O2 1_556 5_566 61.75(5)
Sr1 V2 O2 1_456 5_566 61.75(5)
O2 V2 O2 6_566 5_566 100.90(14)
O1 V2 O2 1_556 5_565 131.18(7)
O3 V2 O2 7 5_565 41.91(9)
O3 V2 O2 2_465 5_565 107.09(11)
O3 V2 O2 8_575 5_565 107.09(11)
O3 V2 O2 . 5_565 41.91(9)
V1 V2 O2 5_566 5_565 19.20(7)
V1 V2 O2 6_566 5_565 116.85(8)
Sr1 V2 O2 1_455 5_565 64.13(4)
Sr1 V2 O2 . 5_565 64.13(4)
V1 V2 O2 2_565 5_565 122.78(4)
V1 V2 O2 1_455 5_565 60.91(4)
V1 V2 O2 2_465 5_565 122.78(4)
V1 V2 O2 . 5_565 60.91(4)
O1 V2 O2 . 5_565 48.82(7)
O2 V2 O2 2_566 5_565 136.34(5)
O2 V2 O2 2_466 5_565 136.34(5)
O2 V2 O2 1_456 5_565 82.80(9)
O2 V2 O2 1_556 5_565 82.80(9)
Sr1 V2 O2 1_556 5_565 119.30(4)
Sr1 V2 O2 1_456 5_565 119.30(4)
O2 V2 O2 6_566 5_565 178.37(10)
O2 V2 O2 5_566 5_565 80.73(9)
O1 V2 O2 1_556 6_565 131.18(7)
O3 V2 O2 7 6_565 107.09(11)
O3 V2 O2 2_465 6_565 41.91(9)
O3 V2 O2 8_575 6_565 41.91(9)
O3 V2 O2 . 6_565 107.09(11)
V1 V2 O2 5_566 6_565 116.85(8)
V1 V2 O2 6_566 6_565 19.20(7)
Sr1 V2 O2 1_455 6_565 64.13(4)
Sr1 V2 O2 . 6_565 64.13(4)
V1 V2 O2 2_565 6_565 60.91(4)
V1 V2 O2 1_455 6_565 122.78(4)
V1 V2 O2 2_465 6_565 60.91(4)
V1 V2 O2 . 6_565 122.78(4)
O1 V2 O2 . 6_565 48.82(7)
O2 V2 O2 2_566 6_565 82.80(9)
O2 V2 O2 2_466 6_565 82.80(9)
O2 V2 O2 1_456 6_565 136.34(5)
O2 V2 O2 1_556 6_565 136.34(5)
Sr1 V2 O2 1_556 6_565 119.30(4)
Sr1 V2 O2 1_456 6_565 119.30(4)
O2 V2 O2 6_566 6_565 80.73(9)
O2 V2 O2 5_566 6_565 178.37(10)
O2 V2 O2 5_565 6_565 97.65(13)
O1 V2 O3 1_556 3_466 94.13(5)
O3 V2 O3 7 3_466 27.67(13)
O3 V2 O3 2_465 3_466 114.26(6)
O3 V2 O3 8_575 3_466 146.76(10)
O3 V2 O3 . 3_466 62.60(6)
V1 V2 O3 5_566 3_466 26.00(4)
V1 V2 O3 6_566 3_466 147.65(6)
Sr1 V2 O3 1_455 3_466 72.71(4)
Sr1 V2 O3 . 3_466 101.64(5)
V1 V2 O3 2_565 3_466 152.61(4)
V1 V2 O3 1_455 3_466 28.14(4)
V1 V2 O3 2_465 3_466 113.68(5)
V1 V2 O3 . 3_466 66.70(5)
O1 V2 O3 . 3_466 85.87(5)
O2 V2 O3 2_566 3_466 142.44(8)
O2 V2 O3 2_466 3_466 109.45(7)
O2 V2 O3 1_456 3_466 43.35(8)
O2 V2 O3 1_556 3_466 74.48(7)
Sr1 V2 O3 1_556 3_466 106.05(5)
Sr1 V2 O3 1_456 3_466 80.25(4)
O2 V2 O3 6_566 3_466 140.42(8)
O2 V2 O3 5_566 3_466 47.24(7)
O2 V2 O3 5_565 3_466 40.97(7)
O2 V2 O3 6_565 3_466 131.31(8)
O1 V2 O3 1_556 4_556 94.13(5)
O3 V2 O3 7 4_556 146.76(10)
O3 V2 O3 2_465 4_556 62.60(6)
O3 V2 O3 8_575 4_556 27.67(13)
O3 V2 O3 . 4_556 114.26(6)
V1 V2 O3 5_566 4_556 147.65(6)
V1 V2 O3 6_566 4_556 26.00(4)
Sr1 V2 O3 1_455 4_556 101.64(5)
Sr1 V2 O3 . 4_556 72.71(4)
V1 V2 O3 2_565 4_556 28.14(4)
V1 V2 O3 1_455 4_556 152.61(4)
V1 V2 O3 2_465 4_556 66.70(5)
V1 V2 O3 . 4_556 113.68(5)
O1 V2 O3 . 4_556 85.87(5)
O2 V2 O3 2_566 4_556 43.35(8)
O2 V2 O3 2_466 4_556 74.48(7)
O2 V2 O3 1_456 4_556 142.44(8)
O2 V2 O3 1_556 4_556 109.45(7)
Sr1 V2 O3 1_556 4_556 80.25(4)
Sr1 V2 O3 1_456 4_556 106.05(5)
O2 V2 O3 6_566 4_556 47.24(7)
O2 V2 O3 5_566 4_556 140.42(8)
O2 V2 O3 5_565 4_556 131.31(8)
O2 V2 O3 6_565 4_556 40.97(7)
O3 V2 O3 3_466 4_556 171.73(10)
O1 V2 O3 1_556 6_566 94.13(5)
O3 V2 O3 7 6_566 114.26(6)
O3 V2 O3 2_465 6_566 27.67(13)
O3 V2 O3 8_575 6_566 62.60(6)
O3 V2 O3 . 6_566 146.76(11)
V1 V2 O3 5_566 6_566 147.65(6)
V1 V2 O3 6_566 6_566 26.00(4)
Sr1 V2 O3 1_455 6_566 72.71(4)
Sr1 V2 O3 . 6_566 101.64(5)
V1 V2 O3 2_565 6_566 66.70(5)
V1 V2 O3 1_455 6_566 113.68(5)
V1 V2 O3 2_465 6_566 28.14(4)
V1 V2 O3 . 6_566 152.61(4)
O1 V2 O3 . 6_566 85.87(5)
O2 V2 O3 2_566 6_566 74.48(7)
O2 V2 O3 2_466 6_566 43.35(8)
O2 V2 O3 1_456 6_566 109.45(7)
O2 V2 O3 1_556 6_566 142.44(8)
Sr1 V2 O3 1_556 6_566 106.05(5)
Sr1 V2 O3 1_456 6_566 80.25(4)
O2 V2 O3 6_566 6_566 47.24(7)
O2 V2 O3 5_566 6_566 140.42(8)
O2 V2 O3 5_565 6_566 131.31(8)
O2 V2 O3 6_565 6_566 40.97(7)
O3 V2 O3 3_466 6_566 140.13(9)
O3 V2 O3 4_556 6_566 38.93(8)
O1 V2 O3 1_556 5_566 94.13(5)
O3 V2 O3 7 5_566 62.60(6)
O3 V2 O3 2_465 5_566 146.76(11)
O3 V2 O3 8_575 5_566 114.26(6)
O3 V2 O3 . 5_566 27.67(13)
V1 V2 O3 5_566 5_566 26.00(4)
V1 V2 O3 6_566 5_566 147.65(6)
Sr1 V2 O3 1_455 5_566 101.64(5)
Sr1 V2 O3 . 5_566 72.71(4)
V1 V2 O3 2_565 5_566 113.68(5)
V1 V2 O3 1_455 5_566 66.70(5)
V1 V2 O3 2_465 5_566 152.61(4)
V1 V2 O3 . 5_566 28.14(4)
O1 V2 O3 . 5_566 85.87(5)
O2 V2 O3 2_566 5_566 109.45(7)
O2 V2 O3 2_466 5_566 142.44(8)
O2 V2 O3 1_456 5_566 74.48(7)
O2 V2 O3 1_556 5_566 43.35(8)
Sr1 V2 O3 1_556 5_566 80.25(4)
Sr1 V2 O3 1_456 5_566 106.05(5)
O2 V2 O3 6_566 5_566 140.42(8)
O2 V2 O3 5_566 5_566 47.24(7)
O2 V2 O3 5_565 5_566 40.97(7)
O2 V2 O3 6_565 5_566 131.31(8)
O3 V2 O3 3_466 5_566 38.93(8)
O3 V2 O3 4_556 5_566 140.13(9)
O3 V2 O3 6_566 5_566 171.73(10)
O1 V2 O3 1_556 1_455 99.02(4)
O3 V2 O3 7 1_455 29.67(8)
O3 V2 O3 2_465 1_455 64.35(11)
O3 V2 O3 8_575 1_455 139.61(11)
O3 V2 O3 . 1_455 109.01(11)
V1 V2 O3 5_566 1_455 69.40(4)
V1 V2 O3 6_566 1_455 103.56(4)
Sr1 V2 O3 1_455 1_455 36.44(4)
Sr1 V2 O3 . 1_455 126.63(5)
V1 V2 O3 2_565 1_455 154.82(4)
V1 V2 O3 1_455 1_455 26.90(4)
V1 V2 O3 2_465 1_455 62.60(4)
V1 V2 O3 . 1_455 118.26(4)
O1 V2 O3 . 1_455 80.98(4)
O2 V2 O3 2_566 1_455 153.48(7)
O2 V2 O3 2_466 1_455 66.68(6)
O2 V2 O3 1_456 1_455 41.20(7)
O2 V2 O3 1_556 1_455 122.57(7)
Sr1 V2 O3 1_556 1_455 137.93(5)
Sr1 V2 O3 1_456 1_455 59.38(4)
O2 V2 O3 6_566 1_455 110.09(4)
O2 V2 O3 5_566 1_455 81.73(5)
O2 V2 O3 5_565 1_455 70.05(4)
O2 V2 O3 6_565 1_455 97.74(5)
O3 V2 O3 3_466 1_455 51.67(6)
O3 V2 O3 4_556 1_455 126.70(6)
O3 V2 O3 6_566 1_455 88.51(6)
O3 V2 O3 5_566 1_455 90.19(6)
O1 V2 O3 1_556 8_475 99.02(4)
O3 V2 O3 7 8_475 64.35(11)
O3 V2 O3 2_465 8_475 29.67(8)
O3 V2 O3 8_575 8_475 109.01(11)
O3 V2 O3 . 8_475 139.61(11)
V1 V2 O3 5_566 8_475 103.56(4)
V1 V2 O3 6_566 8_475 69.40(4)
Sr1 V2 O3 1_455 8_475 36.44(4)
Sr1 V2 O3 . 8_475 126.63(5)
V1 V2 O3 2_565 8_475 118.26(4)
V1 V2 O3 1_455 8_475 62.60(4)
V1 V2 O3 2_465 8_475 26.90(4)
V1 V2 O3 . 8_475 154.82(4)
O1 V2 O3 . 8_475 80.98(4)
O2 V2 O3 2_566 8_475 122.57(7)
O2 V2 O3 2_466 8_475 41.20(7)
O2 V2 O3 1_456 8_475 66.68(6)
O2 V2 O3 1_556 8_475 153.48(7)
Sr1 V2 O3 1_556 8_475 137.93(5)
Sr1 V2 O3 1_456 8_475 59.38(4)
O2 V2 O3 6_566 8_475 81.73(5)
O2 V2 O3 5_566 8_475 110.09(4)
O2 V2 O3 5_565 8_475 97.74(5)
O2 V2 O3 6_565 8_475 70.05(4)
O3 V2 O3 3_466 8_475 88.51(6)
O3 V2 O3 4_556 8_475 90.19(6)
O3 V2 O3 6_566 8_475 51.67(6)
O3 V2 O3 5_566 8_475 126.70(6)
O3 V2 O3 1_455 8_475 36.85(8)
O1 V2 O3 1_556 2_565 99.02(4)
O3 V2 O3 7 2_565 139.61(11)
O3 V2 O3 2_465 2_565 109.01(11)
O3 V2 O3 8_575 2_565 29.67(8)
O3 V2 O3 . 2_565 64.35(11)
V1 V2 O3 5_566 2_565 103.56(4)
V1 V2 O3 6_566 2_565 69.40(4)
Sr1 V2 O3 1_455 2_565 126.63(5)
Sr1 V2 O3 . 2_565 36.44(4)
V1 V2 O3 2_565 2_565 26.90(4)
V1 V2 O3 1_455 2_565 154.82(4)
V1 V2 O3 2_465 2_565 118.26(4)
V1 V2 O3 . 2_565 62.60(4)
O1 V2 O3 . 2_565 80.98(4)
O2 V2 O3 2_566 2_565 41.20(7)
O2 V2 O3 2_466 2_565 122.57(7)
O2 V2 O3 1_456 2_565 153.48(7)
O2 V2 O3 1_556 2_565 66.68(6)
Sr1 V2 O3 1_556 2_565 59.38(4)
Sr1 V2 O3 1_456 2_565 137.93(5)
O2 V2 O3 6_566 2_565 81.73(5)
O2 V2 O3 5_566 2_565 110.09(4)
O2 V2 O3 5_565 2_565 97.74(5)
O2 V2 O3 6_565 2_565 70.05(4)
O3 V2 O3 3_466 2_565 126.70(6)
O3 V2 O3 4_556 2_565 51.67(6)
O3 V2 O3 6_566 2_565 90.19(6)
O3 V2 O3 5_566 2_565 88.51(6)
O3 V2 O3 1_455 2_565 161.96(9)
O3 V2 O3 8_475 2_565 138.68(8)
O1 V2 O3 1_556 7_655 99.02(4)
O3 V2 O3 7 7_655 109.01(11)
O3 V2 O3 2_465 7_655 139.61(11)
O3 V2 O3 8_575 7_655 64.35(11)
O3 V2 O3 . 7_655 29.67(8)
V1 V2 O3 5_566 7_655 69.40(4)
V1 V2 O3 6_566 7_655 103.56(4)
Sr1 V2 O3 1_455 7_655 126.63(5)
Sr1 V2 O3 . 7_655 36.44(4)
V1 V2 O3 2_565 7_655 62.60(4)
V1 V2 O3 1_455 7_655 118.26(4)
V1 V2 O3 2_465 7_655 154.82(4)
V1 V2 O3 . 7_655 26.90(4)
O1 V2 O3 . 7_655 80.98(4)
O2 V2 O3 2_566 7_655 66.68(6)
O2 V2 O3 2_466 7_655 153.48(7)
O2 V2 O3 1_456 7_655 122.57(7)
O2 V2 O3 1_556 7_655 41.20(7)
Sr1 V2 O3 1_556 7_655 59.38(4)
Sr1 V2 O3 1_456 7_655 137.93(5)
O2 V2 O3 6_566 7_655 110.09(4)
O2 V2 O3 5_566 7_655 81.73(5)
O2 V2 O3 5_565 7_655 70.05(4)
O2 V2 O3 6_565 7_655 97.74(5)
O3 V2 O3 3_466 7_655 90.19(6)
O3 V2 O3 4_556 7_655 88.51(6)
O3 V2 O3 6_566 7_655 126.70(6)
O3 V2 O3 5_566 7_655 51.67(6)
O3 V2 O3 1_455 7_655 138.68(8)
O3 V2 O3 8_475 7_655 161.96(9)
O3 V2 O3 2_565 7_655 36.85(8)
O1 V2 O2 1_556 1_455 136.01(5)
O3 V2 O2 7 1_455 26.82(10)
O3 V2 O2 2_465 1_455 73.37(10)
O3 V2 O2 8_575 1_455 113.60(11)
O3 V2 O2 . 1_455 78.11(10)
V1 V2 O2 5_566 1_455 47.40(5)
V1 V2 O2 6_566 1_455 97.96(7)
Sr1 V2 O2 1_455 1_455 28.42(5)
Sr1 V2 O2 . 1_455 85.74(5)
V1 V2 O2 2_565 1_455 136.27(6)
V1 V2 O2 1_455 1_455 48.54(5)
V1 V2 O2 2_465 1_455 86.45(5)
V1 V2 O2 . 1_455 97.03(5)
O1 V2 O2 . 1_455 43.99(5)
O2 V2 O2 2_566 1_455 161.00(11)
O2 V2 O2 2_466 1_455 101.76(6)
O2 V2 O2 1_456 1_455 73.03(5)
O2 V2 O2 1_556 1_455 116.73(11)
Sr1 V2 O2 1_556 1_455 153.44(5)
Sr1 V2 O2 1_456 1_455 100.09(4)
O2 V2 O2 6_566 1_455 142.85(7)
O2 V2 O2 5_566 1_455 96.85(8)
O2 V2 O2 5_565 1_455 36.43(6)
O2 V2 O2 6_565 1_455 81.79(3)
O3 V2 O2 3_466 1_455 49.89(7)
O3 V2 O2 4_556 1_455 122.72(8)
O3 V2 O2 6_566 1_455 100.50(7)
O3 V2 O2 5_566 1_455 73.39(7)
O3 V2 O2 1_455 1_455 40.99(5)
O3 V2 O2 8_475 1_455 61.51(5)
O3 V2 O2 2_565 1_455 121.95(6)
O3 V2 O2 7_655 1_455 104.56(6)
O1 V2 O2 1_556 2_465 136.01(5)
O3 V2 O2 7 2_465 73.37(10)
O3 V2 O2 2_465 2_465 26.82(10)
O3 V2 O2 8_575 2_465 78.11(10)
O3 V2 O2 . 2_465 113.60(11)
V1 V2 O2 5_566 2_465 97.96(7)
V1 V2 O2 6_566 2_465 47.40(5)
Sr1 V2 O2 1_455 2_465 28.42(5)
Sr1 V2 O2 . 2_465 85.74(5)
V1 V2 O2 2_565 2_465 97.03(5)
V1 V2 O2 1_455 2_465 86.45(5)
V1 V2 O2 2_465 2_465 48.54(5)
V1 V2 O2 . 2_465 136.27(6)
O1 V2 O2 . 2_465 43.99(5)
O2 V2 O2 2_566 2_465 116.73(11)
O2 V2 O2 2_466 2_465 73.03(5)
O2 V2 O2 1_456 2_465 101.76(6)
O2 V2 O2 1_556 2_465 161.00(11)
Sr1 V2 O2 1_556 2_465 153.44(5)
Sr1 V2 O2 1_456 2_465 100.09(4)
O2 V2 O2 6_566 2_465 96.85(7)
O2 V2 O2 5_566 2_465 142.85(7)
O2 V2 O2 5_565 2_465 81.79(3)
O2 V2 O2 6_565 2_465 36.43(6)
O3 V2 O2 3_466 2_465 100.50(7)
O3 V2 O2 4_556 2_465 73.39(7)
O3 V2 O2 6_566 2_465 49.89(7)
O3 V2 O2 5_566 2_465 122.72(8)
O3 V2 O2 1_455 2_465 61.51(5)
O3 V2 O2 8_475 2_465 40.99(5)
O3 V2 O2 2_565 2_465 104.56(6)
O3 V2 O2 7_655 2_465 121.95(6)
O2 V2 O2 1_455 2_465 52.15(11)
O1 V2 O2 1_556 . 136.01(5)
O3 V2 O2 7 . 78.11(10)
O3 V2 O2 2_465 . 113.60(11)
O3 V2 O2 8_575 . 73.37(10)
O3 V2 O2 . . 26.82(10)
V1 V2 O2 5_566 . 47.40(5)
V1 V2 O2 6_566 . 97.96(7)
Sr1 V2 O2 1_455 . 85.74(5)
Sr1 V2 O2 . . 28.42(5)
V1 V2 O2 2_565 . 86.45(5)
V1 V2 O2 1_455 . 97.03(5)
V1 V2 O2 2_465 . 136.27(6)
V1 V2 O2 . . 48.54(5)
O1 V2 O2 . . 43.99(5)
O2 V2 O2 2_566 . 101.76(6)
O2 V2 O2 2_466 . 161.00(11)
O2 V2 O2 1_456 . 116.73(11)
O2 V2 O2 1_556 . 73.03(5)
Sr1 V2 O2 1_556 . 100.09(4)
Sr1 V2 O2 1_456 . 153.44(5)
O2 V2 O2 6_566 . 142.85(7)
O2 V2 O2 5_566 . 96.85(7)
O2 V2 O2 5_565 . 36.43(6)
O2 V2 O2 6_565 . 81.79(3)
O3 V2 O2 3_466 . 73.39(7)
O3 V2 O2 4_556 . 100.50(7)
O3 V2 O2 6_566 . 122.72(8)
O3 V2 O2 5_566 . 49.89(7)
O3 V2 O2 1_455 . 104.56(6)
O3 V2 O2 8_475 . 121.95(6)
O3 V2 O2 2_565 . 61.51(5)
O3 V2 O2 7_655 . 40.99(5)
O2 V2 O2 1_455 . 65.05(6)
O2 V2 O2 2_465 . 87.97(10)
O1 V2 O2 1_556 2_565 136.01(5)
O3 V2 O2 7 2_565 113.60(11)
O3 V2 O2 2_465 2_565 78.11(10)
O3 V2 O2 8_575 2_565 26.82(10)
O3 V2 O2 . 2_565 73.37(10)
V1 V2 O2 5_566 2_565 97.96(7)
V1 V2 O2 6_566 2_565 47.40(5)
Sr1 V2 O2 1_455 2_565 85.74(5)
Sr1 V2 O2 . 2_565 28.42(5)
V1 V2 O2 2_565 2_565 48.54(5)
V1 V2 O2 1_455 2_565 136.27(6)
V1 V2 O2 2_465 2_565 97.03(5)
V1 V2 O2 . 2_565 86.45(5)
O1 V2 O2 . 2_565 43.99(5)
O2 V2 O2 2_566 2_565 73.03(5)
O2 V2 O2 2_466 2_565 116.73(11)
O2 V2 O2 1_456 2_565 161.00(11)
O2 V2 O2 1_556 2_565 101.76(6)
Sr1 V2 O2 1_556 2_565 100.09(4)
Sr1 V2 O2 1_456 2_565 153.44(5)
O2 V2 O2 6_566 2_565 96.85(8)
O2 V2 O2 5_566 2_565 142.85(7)
O2 V2 O2 5_565 2_565 81.79(3)
O2 V2 O2 6_565 2_565 36.43(6)
O3 V2 O2 3_466 2_565 122.72(8)
O3 V2 O2 4_556 2_565 49.89(7)
O3 V2 O2 6_566 2_565 73.39(7)
O3 V2 O2 5_566 2_565 100.50(7)
O3 V2 O2 1_455 2_565 121.95(6)
O3 V2 O2 8_475 2_565 104.56(6)
O3 V2 O2 2_565 2_565 40.99(5)
O3 V2 O2 7_655 2_565 61.51(5)
O2 V2 O2 1_455 2_565 87.97(10)
O2 V2 O2 2_465 2_565 65.05(7)
O2 V2 O2 . 2_565 52.15(11)
O1 V2 O3 1_556 8_576 21.94(4)
O3 V2 O3 7 8_576 131.93(10)
O3 V2 O3 2_465 8_576 106.87(11)
O3 V2 O3 8_575 8_576 88.06(10)
O3 V2 O3 . 8_576 110.14(11)
V1 V2 O3 5_566 8_576 126.97(5)
V1 V2 O3 6_566 8_576 95.33(5)
Sr1 V2 O3 1_455 8_576 143.60(4)
Sr1 V2 O3 . 8_576 115.14(4)
V1 V2 O3 2_565 8_576 65.72(4)
V1 V2 O3 1_455 8_576 109.47(5)
V1 V2 O3 2_465 8_576 87.65(5)
V1 V2 O3 . 8_576 87.88(4)
O1 V2 O3 . 8_576 158.06(4)
O2 V2 O3 2_566 8_576 41.33(8)
O2 V2 O3 2_466 8_576 66.36(7)
O2 V2 O3 1_456 8_576 84.74(8)
O2 V2 O3 1_556 8_576 63.78(8)
Sr1 V2 O3 1_556 8_576 30.76(4)
Sr1 V2 O3 1_456 8_576 58.68(4)
O2 V2 O3 6_566 8_576 36.67(7)
O2 V2 O3 5_566 8_576 67.71(8)
O2 V2 O3 5_565 8_576 144.79(7)
O2 V2 O3 6_565 8_576 113.85(7)
O3 V2 O3 3_466 8_576 114.15(6)
O3 V2 O3 4_556 8_576 74.01(6)
O3 V2 O3 6_566 8_576 83.90(5)
O3 V2 O3 5_566 8_576 103.89(5)
O3 V2 O3 1_455 8_576 118.00(7)
O3 V2 O3 8_475 8_576 107.23(6)
O3 V2 O3 2_565 8_576 79.71(4)
O3 V2 O3 7_655 8_576 89.69(5)
O2 V2 O3 1_455 8_576 157.57(6)
O2 V2 O3 2_465 8_576 133.11(6)
O2 V2 O3 . 8_576 130.65(5)
O2 V2 O3 2_565 8_576 114.23(6)
O1 V2 O3 1_556 2_466 21.94(4)
O3 V2 O3 7 2_466 110.14(11)
O3 V2 O3 2_465 2_466 88.06(10)
O3 V2 O3 8_575 2_466 106.87(11)
O3 V2 O3 . 2_466 131.93(10)
V1 V2 O3 5_566 2_466 126.97(5)
V1 V2 O3 6_566 2_466 95.33(5)
Sr1 V2 O3 1_455 2_466 115.14(4)
Sr1 V2 O3 . 2_466 143.60(4)
V1 V2 O3 2_565 2_466 87.65(5)
V1 V2 O3 1_455 2_466 87.88(4)
V1 V2 O3 2_465 2_466 65.72(4)
V1 V2 O3 . 2_466 109.47(5)
O1 V2 O3 . 2_466 158.06(4)
O2 V2 O3 2_566 2_466 66.36(7)
O2 V2 O3 2_466 2_466 41.33(8)
O2 V2 O3 1_456 2_466 63.78(8)
O2 V2 O3 1_556 2_466 84.74(8)
Sr1 V2 O3 1_556 2_466 58.68(4)
Sr1 V2 O3 1_456 2_466 30.76(4)
O2 V2 O3 6_566 2_466 36.67(7)
O2 V2 O3 5_566 2_466 67.71(8)
O2 V2 O3 5_565 2_466 144.79(7)
O2 V2 O3 6_565 2_466 113.85(7)
O3 V2 O3 3_466 2_466 103.89(5)
O3 V2 O3 4_556 2_466 83.90(5)
O3 V2 O3 6_566 2_466 74.01(6)
O3 V2 O3 5_566 2_466 114.15(6)
O3 V2 O3 1_455 2_466 89.69(5)
O3 V2 O3 8_475 2_466 79.71(4)
O3 V2 O3 2_565 2_466 107.23(6)
O3 V2 O3 7_655 2_466 118.00(7)
O2 V2 O3 1_455 2_466 130.65(5)
O2 V2 O3 2_465 2_466 114.23(6)
O2 V2 O3 . 2_466 157.57(6)
O2 V2 O3 2_565 2_466 133.11(6)
O3 V2 O3 8_576 2_466 29.40(7)
O1 V2 O3 1_556 1_556 21.94(4)
O3 V2 O3 7 1_556 106.87(11)
O3 V2 O3 2_465 1_556 131.93(10)
O3 V2 O3 8_575 1_556 110.14(11)
O3 V2 O3 . 1_556 88.06(10)
V1 V2 O3 5_566 1_556 95.33(5)
V1 V2 O3 6_566 1_556 126.97(5)
Sr1 V2 O3 1_455 1_556 143.60(4)
Sr1 V2 O3 . 1_556 115.14(4)
V1 V2 O3 2_565 1_556 87.88(4)
V1 V2 O3 1_455 1_556 87.65(5)
V1 V2 O3 2_465 1_556 109.47(5)
V1 V2 O3 . 1_556 65.72(4)
O1 V2 O3 . 1_556 158.06(4)
O2 V2 O3 2_566 1_556 63.78(8)
O2 V2 O3 2_466 1_556 84.74(8)
O2 V2 O3 1_456 1_556 66.36(7)
O2 V2 O3 1_556 1_556 41.33(8)
Sr1 V2 O3 1_556 1_556 30.76(4)
Sr1 V2 O3 1_456 1_556 58.68(4)
O2 V2 O3 6_566 1_556 67.71(8)
O2 V2 O3 5_566 1_556 36.67(7)
O2 V2 O3 5_565 1_556 113.85(7)
O2 V2 O3 6_565 1_556 144.79(7)
O3 V2 O3 3_466 1_556 83.90(5)
O3 V2 O3 4_556 1_556 103.89(5)
O3 V2 O3 6_566 1_556 114.15(6)
O3 V2 O3 5_566 1_556 74.01(6)
O3 V2 O3 1_455 1_556 107.23(6)
O3 V2 O3 8_475 1_556 118.00(7)
O3 V2 O3 2_565 1_556 89.69(5)
O3 V2 O3 7_655 1_556 79.71(4)
O2 V2 O3 1_455 1_556 133.11(6)
O2 V2 O3 2_465 1_556 157.57(6)
O2 V2 O3 . 1_556 114.23(6)
O2 V2 O3 2_565 1_556 130.65(5)
O3 V2 O3 8_576 1_556 31.82(7)
O3 V2 O3 2_466 1_556 43.87(7)
O1 V2 O3 1_556 7_556 21.94(4)
O3 V2 O3 7 7_556 88.06(10)
O3 V2 O3 2_465 7_556 110.14(11)
O3 V2 O3 8_575 7_556 131.93(10)
O3 V2 O3 . 7_556 106.87(11)
V1 V2 O3 5_566 7_556 95.33(5)
V1 V2 O3 6_566 7_556 126.97(5)
Sr1 V2 O3 1_455 7_556 115.14(4)
Sr1 V2 O3 . 7_556 143.60(4)
V1 V2 O3 2_565 7_556 109.47(5)
V1 V2 O3 1_455 7_556 65.72(4)
V1 V2 O3 2_465 7_556 87.88(4)
V1 V2 O3 . 7_556 87.65(5)
O1 V2 O3 . 7_556 158.06(4)
O2 V2 O3 2_566 7_556 84.74(8)
O2 V2 O3 2_466 7_556 63.78(8)
O2 V2 O3 1_456 7_556 41.33(8)
O2 V2 O3 1_556 7_556 66.36(7)
Sr1 V2 O3 1_556 7_556 58.68(4)
Sr1 V2 O3 1_456 7_556 30.76(4)
O2 V2 O3 6_566 7_556 67.71(8)
O2 V2 O3 5_566 7_556 36.67(7)
O2 V2 O3 5_565 7_556 113.85(7)
O2 V2 O3 6_565 7_556 144.79(7)
O3 V2 O3 3_466 7_556 74.01(6)
O3 V2 O3 4_556 7_556 114.15(6)
O3 V2 O3 6_566 7_556 103.89(5)
O3 V2 O3 5_566 7_556 83.90(5)
O3 V2 O3 1_455 7_556 79.71(4)
O3 V2 O3 8_475 7_556 89.69(5)
O3 V2 O3 2_565 7_556 118.00(7)
O3 V2 O3 7_655 7_556 107.23(6)
O2 V2 O3 1_455 7_556 114.23(6)
O2 V2 O3 2_465 7_556 130.65(5)
O2 V2 O3 . 7_556 133.11(6)
O2 V2 O3 2_565 7_556 157.57(6)
O3 V2 O3 8_576 7_556 43.87(7)
O3 V2 O3 2_466 7_556 31.82(7)
O3 V2 O3 1_556 7_556 29.40(7)
O1 V2 V1 1_556 6_567 33.916(18)
O3 V2 V1 7 6_567 131.96(9)
O3 V2 V1 2_465 6_567 84.20(9)
O3 V2 V1 8_575 6_567 84.20(9)
O3 V2 V1 . 6_567 131.96(9)
V1 V2 V1 5_566 6_567 145.89(5)
V1 V2 V1 6_566 6_567 78.06(3)
Sr1 V2 V1 1_455 6_567 123.372(16)
Sr1 V2 V1 . 6_567 123.372(16)
V1 V2 V1 2_565 6_567 65.43(3)
V1 V2 V1 1_455 6_567 110.24(3)
V1 V2 V1 2_465 6_567 65.43(3)
V1 V2 V1 . 6_567 110.24(3)
O1 V2 V1 . 6_567 146.084(18)
O2 V2 V1 2_566 6_567 46.24(6)
O2 V2 V1 2_466 6_567 46.24(6)
O2 V2 V1 1_456 6_567 86.43(8)
O2 V2 V1 1_556 6_567 86.43(8)
Sr1 V2 V1 1_556 6_567 51.91(2)
Sr1 V2 V1 1_456 6_567 51.91(2)
O2 V2 V1 6_566 6_567 16.53(7)
O2 V2 V1 5_566 6_567 84.36(7)
O2 V2 V1 5_565 6_567 165.09(7)
O2 V2 V1 6_565 6_567 97.26(7)
O3 V2 V1 3_466 6_567 125.76(5)
O3 V2 V1 4_556 6_567 62.31(5)
O3 V2 V1 6_566 6_567 62.31(5)
O3 V2 V1 5_566 6_567 125.76(5)
O3 V2 V1 1_455 6_567 107.85(4)
O3 V2 V1 8_475 6_567 87.35(4)
O3 V2 V1 2_565 6_567 87.35(4)
O3 V2 V1 7_655 6_567 107.85(4)
O2 V2 V1 1_455 6_567 147.39(3)
O2 V2 V1 2_465 6_567 110.60(6)
O2 V2 V1 . 6_567 147.39(3)
O2 V2 V1 2_565 6_567 110.60(6)
O3 V2 V1 8_576 6_567 22.67(4)
O3 V2 V1 2_466 6_567 22.67(4)
O3 V2 V1 1_556 6_567 51.92(4)
O3 V2 V1 7_556 6_567 51.92(4)
O1 V2 V1 1_556 5_567 33.916(18)
O3 V2 V1 7 5_567 84.20(9)
O3 V2 V1 2_465 5_567 131.96(9)
O3 V2 V1 8_575 5_567 131.96(9)
O3 V2 V1 . 5_567 84.20(9)
V1 V2 V1 5_566 5_567 78.06(3)
V1 V2 V1 6_566 5_567 145.89(5)
Sr1 V2 V1 1_455 5_567 123.372(16)
Sr1 V2 V1 . 5_567 123.372(16)
V1 V2 V1 2_565 5_567 110.24(3)
V1 V2 V1 1_455 5_567 65.43(3)
V1 V2 V1 2_465 5_567 110.24(3)
V1 V2 V1 . 5_567 65.43(3)
O1 V2 V1 . 5_567 146.084(18)
O2 V2 V1 2_566 5_567 86.43(8)
O2 V2 V1 2_466 5_567 86.43(8)
O2 V2 V1 1_456 5_567 46.24(6)
O2 V2 V1 1_556 5_567 46.24(6)
Sr1 V2 V1 1_556 5_567 51.91(2)
Sr1 V2 V1 1_456 5_567 51.91(2)
O2 V2 V1 6_566 5_567 84.36(7)
O2 V2 V1 5_566 5_567 16.53(7)
O2 V2 V1 5_565 5_567 97.26(7)
O2 V2 V1 6_565 5_567 165.09(7)
O3 V2 V1 3_466 5_567 62.31(5)
O3 V2 V1 4_556 5_567 125.76(5)
O3 V2 V1 6_566 5_567 125.76(5)
O3 V2 V1 5_566 5_567 62.31(5)
O3 V2 V1 1_455 5_567 87.35(4)
O3 V2 V1 8_475 5_567 107.85(4)
O3 V2 V1 2_565 5_567 107.85(4)
O3 V2 V1 7_655 5_567 87.35(4)
O2 V2 V1 1_455 5_567 110.60(6)
O2 V2 V1 2_465 5_567 147.39(3)
O2 V2 V1 . 5_567 110.60(6)
O2 V2 V1 2_565 5_567 147.39(3)
O3 V2 V1 8_576 5_567 51.92(4)
O3 V2 V1 2_466 5_567 51.92(4)
O3 V2 V1 1_556 5_567 22.67(4)
O3 V2 V1 7_556 5_567 22.67(4)
V1 V2 V1 6_567 5_567 67.83(4)
O1 V2 V2 1_556 1_554 180.0
O3 V2 V2 7 1_554 70.00(9)
O3 V2 V2 2_465 1_554 70.00(9)
O3 V2 V2 8_575 1_554 70.00(9)
O3 V2 V2 . 1_554 70.00(9)
V1 V2 V2 5_566 1_554 68.03(3)
V1 V2 V2 6_566 1_554 68.03(3)
Sr1 V2 V2 1_455 1_554 48.48(2)
Sr1 V2 V2 . 1_554 48.48(2)
V1 V2 V2 2_565 1_554 92.41(3)
V1 V2 V2 1_455 1_554 92.41(3)
V1 V2 V2 2_465 1_554 92.41(3)
V1 V2 V2 . 1_554 92.41(3)
O1 V2 V2 . 1_554 0.0
O2 V2 V2 2_566 1_554 117.02(7)
O2 V2 V2 2_466 1_554 117.02(7)
O2 V2 V2 1_456 1_554 117.02(7)
O2 V2 V2 1_556 1_554 117.02(7)
Sr1 V2 V2 1_556 1_554 138.022(19)
Sr1 V2 V2 1_456 1_554 138.022(18)
O2 V2 V2 6_566 1_554 129.55(7)
O2 V2 V2 5_566 1_554 129.55(7)
O2 V2 V2 5_565 1_554 48.82(7)
O2 V2 V2 6_565 1_554 48.82(7)
O3 V2 V2 3_466 1_554 85.87(5)
O3 V2 V2 4_556 1_554 85.87(5)
O3 V2 V2 6_566 1_554 85.87(5)
O3 V2 V2 5_566 1_554 85.87(5)
O3 V2 V2 1_455 1_554 80.98(4)
O3 V2 V2 8_475 1_554 80.98(4)
O3 V2 V2 2_565 1_554 80.98(4)
O3 V2 V2 7_655 1_554 80.98(4)
O2 V2 V2 1_455 1_554 43.99(5)
O2 V2 V2 2_465 1_554 43.99(5)
O2 V2 V2 . 1_554 43.99(5)
O2 V2 V2 2_565 1_554 43.99(5)
O3 V2 V2 8_576 1_554 158.06(4)
O3 V2 V2 2_466 1_554 158.06(4)
O3 V2 V2 1_556 1_554 158.06(4)
O3 V2 V2 7_556 1_554 158.06(4)
V1 V2 V2 6_567 1_554 146.084(18)
V1 V2 V2 5_567 1_554 146.084(18)
O1 V2 V2 1_556 1_556 0.0
O3 V2 V2 7 1_556 110.00(9)
O3 V2 V2 2_465 1_556 110.00(9)
O3 V2 V2 8_575 1_556 110.00(9)
O3 V2 V2 . 1_556 110.00(9)
V1 V2 V2 5_566 1_556 111.97(3)
V1 V2 V2 6_566 1_556 111.97(3)
Sr1 V2 V2 1_455 1_556 131.52(2)
Sr1 V2 V2 . 1_556 131.52(2)
V1 V2 V2 2_565 1_556 87.59(3)
V1 V2 V2 1_455 1_556 87.59(3)
V1 V2 V2 2_465 1_556 87.59(3)
V1 V2 V2 . 1_556 87.59(3)
O1 V2 V2 . 1_556 180.0
O2 V2 V2 2_566 1_556 62.98(7)
O2 V2 V2 2_466 1_556 62.98(7)
O2 V2 V2 1_456 1_556 62.98(7)
O2 V2 V2 1_556 1_556 62.98(7)
Sr1 V2 V2 1_556 1_556 41.978(19)
Sr1 V2 V2 1_456 1_556 41.978(19)
O2 V2 V2 6_566 1_556 50.45(7)
O2 V2 V2 5_566 1_556 50.45(7)
O2 V2 V2 5_565 1_556 131.18(7)
O2 V2 V2 6_565 1_556 131.18(7)
O3 V2 V2 3_466 1_556 94.13(5)
O3 V2 V2 4_556 1_556 94.13(5)
O3 V2 V2 6_566 1_556 94.13(5)
O3 V2 V2 5_566 1_556 94.13(5)
O3 V2 V2 1_455 1_556 99.02(4)
O3 V2 V2 8_475 1_556 99.02(4)
O3 V2 V2 2_565 1_556 99.02(4)
O3 V2 V2 7_655 1_556 99.02(4)
O2 V2 V2 1_455 1_556 136.01(5)
O2 V2 V2 2_465 1_556 136.01(5)
O2 V2 V2 . 1_556 136.01(5)
O2 V2 V2 2_565 1_556 136.01(5)
O3 V2 V2 8_576 1_556 21.94(4)
O3 V2 V2 2_466 1_556 21.94(4)
O3 V2 V2 1_556 1_556 21.94(4)
O3 V2 V2 7_556 1_556 21.94(4)
V1 V2 V2 6_567 1_556 33.916(18)
V1 V2 V2 5_567 1_556 33.916(18)
V2 V2 V2 1_554 1_556 180.0
O1 V2 V2 1_556 1_655 90.0
O3 V2 V2 7 1_655 129.67(9)
O3 V2 V2 2_465 1_655 129.67(9)
O3 V2 V2 8_575 1_655 50.33(9)
O3 V2 V2 . 1_655 50.33(9)
V1 V2 V2 5_566 1_655 90.0
V1 V2 V2 6_566 1_655 90.0
Sr1 V2 V2 1_455 1_655 138.48(2)
Sr1 V2 V2 . 1_655 41.52(2)
V1 V2 V2 2_565 1_655 43.151(15)
V1 V2 V2 1_455 1_655 136.849(15)
V1 V2 V2 2_465 1_655 136.849(15)
V1 V2 V2 . 1_655 43.151(15)
O1 V2 V2 . 1_655 90.0
O2 V2 V2 2_566 1_655 46.39(5)
O2 V2 V2 2_466 1_655 133.61(5)
O2 V2 V2 1_456 1_655 133.61(5)
O2 V2 V2 1_556 1_655 46.39(5)
Sr1 V2 V2 1_556 1_655 48.022(19)
Sr1 V2 V2 1_456 1_655 131.978(19)
O2 V2 V2 6_566 1_655 90.0
O2 V2 V2 5_566 1_655 90.0
O2 V2 V2 5_565 1_655 90.0
O2 V2 V2 6_565 1_655 90.0
O3 V2 V2 3_466 1_655 109.47(4)
O3 V2 V2 4_556 1_655 70.53(4)
O3 V2 V2 6_566 1_655 109.47(4)
O3 V2 V2 5_566 1_655 70.53(4)
O3 V2 V2 1_455 1_655 159.34(4)
O3 V2 V2 8_475 1_655 159.34(4)
O3 V2 V2 2_565 1_655 20.66(4)
O3 V2 V2 7_655 1_655 20.66(4)
O2 V2 V2 1_455 1_655 122.53(3)
O2 V2 V2 2_465 1_655 122.53(3)
O2 V2 V2 . 1_655 57.47(3)
O2 V2 V2 2_565 1_655 57.47(3)
O3 V2 V2 8_576 1_655 75.30(4)
O3 V2 V2 2_466 1_655 104.70(4)
O3 V2 V2 1_556 1_655 75.30(4)
O3 V2 V2 7_556 1_655 104.70(4)
V1 V2 V2 6_567 1_655 90.0
V1 V2 V2 5_567 1_655 90.0
V2 V2 V2 1_554 1_655 90.0
V2 V2 V2 1_556 1_655 90.0
O1 V2 V2 1_556 1_455 90.0
O3 V2 V2 7 1_455 50.33(9)
O3 V2 V2 2_465 1_455 50.33(9)
O3 V2 V2 8_575 1_455 129.67(9)
O3 V2 V2 . 1_455 129.67(9)
V1 V2 V2 5_566 1_455 90.0
V1 V2 V2 6_566 1_455 90.0
Sr1 V2 V2 1_455 1_455 41.52(2)
Sr1 V2 V2 . 1_455 138.48(2)
V1 V2 V2 2_565 1_455 136.849(15)
V1 V2 V2 1_455 1_455 43.151(15)
V1 V2 V2 2_465 1_455 43.151(15)
V1 V2 V2 . 1_455 136.849(15)
O1 V2 V2 . 1_455 90.0
O2 V2 V2 2_566 1_455 133.61(5)
O2 V2 V2 2_466 1_455 46.39(5)
O2 V2 V2 1_456 1_455 46.39(5)
O2 V2 V2 1_556 1_455 133.61(5)
Sr1 V2 V2 1_556 1_455 131.978(19)
Sr1 V2 V2 1_456 1_455 48.022(19)
O2 V2 V2 6_566 1_455 90.0
O2 V2 V2 5_566 1_455 90.0
O2 V2 V2 5_565 1_455 90.0
O2 V2 V2 6_565 1_455 90.0
O3 V2 V2 3_466 1_455 70.53(4)
O3 V2 V2 4_556 1_455 109.47(4)
O3 V2 V2 6_566 1_455 70.53(4)
O3 V2 V2 5_566 1_455 109.47(4)
O3 V2 V2 1_455 1_455 20.66(4)
O3 V2 V2 8_475 1_455 20.66(4)
O3 V2 V2 2_565 1_455 159.34(4)
O3 V2 V2 7_655 1_455 159.34(4)
O2 V2 V2 1_455 1_455 57.47(3)
O2 V2 V2 2_465 1_455 57.47(3)
O2 V2 V2 . 1_455 122.53(3)
O2 V2 V2 2_565 1_455 122.53(3)
O3 V2 V2 8_576 1_455 104.70(4)
O3 V2 V2 2_466 1_455 75.30(4)
O3 V2 V2 1_556 1_455 104.70(4)
O3 V2 V2 7_556 1_455 75.30(4)
V1 V2 V2 6_567 1_455 90.0
V1 V2 V2 5_567 1_455 90.0
V2 V2 V2 1_554 1_455 90.0
V2 V2 V2 1_556 1_455 90.0
V2 V2 V2 1_655 1_455 180.0
O1 V2 Sr1 1_556 5_576 75.455(19)
O3 V2 Sr1 7 5_576 138.89(9)
O3 V2 Sr1 2_465 5_576 54.44(9)
O3 V2 Sr1 8_575 5_576 54.44(9)
O3 V2 Sr1 . 5_576 138.89(9)
V1 V2 Sr1 5_566 5_576 172.57(5)
V1 V2 Sr1 6_566 5_576 36.52(3)
Sr1 V2 Sr1 1_455 5_576 99.583(11)
Sr1 V2 Sr1 . 5_576 99.583(11)
V1 V2 Sr1 2_565 5_576 47.832(16)
V1 V2 Sr1 1_455 5_576 130.56(2)
V1 V2 Sr1 2_465 5_576 47.832(16)
V1 V2 Sr1 . 5_576 130.56(2)
O1 V2 Sr1 . 5_576 104.545(19)
O2 V2 Sr1 2_566 5_576 48.71(6)
O2 V2 Sr1 2_466 5_576 48.71(6)
O2 V2 Sr1 1_456 5_576 115.58(7)
O2 V2 Sr1 1_556 5_576 115.58(7)
Sr1 V2 Sr1 1_556 5_576 79.240(15)
Sr1 V2 Sr1 1_456 5_576 79.240(15)
O2 V2 Sr1 6_566 5_576 25.01(7)
O2 V2 Sr1 5_566 5_576 125.90(7)
O2 V2 Sr1 5_565 5_576 153.37(7)
O2 V2 Sr1 6_565 5_576 55.72(7)
O3 V2 Sr1 3_466 5_576 158.13(5)
O3 V2 Sr1 4_556 5_576 26.89(4)
O3 V2 Sr1 6_566 5_576 26.89(4)
O3 V2 Sr1 5_566 5_576 158.13(5)
O3 V2 Sr1 1_455 5_576 110.20(4)
O3 V2 Sr1 8_475 5_576 74.54(4)
O3 V2 Sr1 2_565 5_576 74.54(4)
O3 V2 Sr1 7_655 5_576 110.20(4)
O2 V2 Sr1 1_455 5_576 127.31(5)
O2 V2 Sr1 2_465 5_576 75.83(6)
O2 V2 Sr1 . 5_576 127.31(5)
O2 V2 Sr1 2_565 5_576 75.83(5)
O3 V2 Sr1 8_576 5_576 60.11(4)
O3 V2 Sr1 2_466 5_576 60.11(4)
O3 V2 Sr1 1_556 5_576 91.86(4)
O3 V2 Sr1 7_556 5_576 91.86(4)
V1 V2 Sr1 6_567 5_576 41.539(16)
V1 V2 Sr1 5_567 5_576 109.37(3)
V2 V2 Sr1 1_554 5_576 104.545(19)
V2 V2 Sr1 1_556 5_576 75.455(18)
V2 V2 Sr1 1_655 5_576 90.0
V2 V2 Sr1 1_455 5_576 90.0
O1 V2 Sr1 1_556 5_566 75.455(19)
O3 V2 Sr1 7 5_566 54.44(9)
O3 V2 Sr1 2_465 5_566 138.89(9)
O3 V2 Sr1 8_575 5_566 138.89(9)
O3 V2 Sr1 . 5_566 54.44(9)
V1 V2 Sr1 5_566 5_566 36.52(3)
V1 V2 Sr1 6_566 5_566 172.57(5)
Sr1 V2 Sr1 1_455 5_566 99.583(11)
Sr1 V2 Sr1 . 5_566 99.583(11)
V1 V2 Sr1 2_565 5_566 130.56(2)
V1 V2 Sr1 1_455 5_566 47.832(16)
V1 V2 Sr1 2_465 5_566 130.56(2)
V1 V2 Sr1 . 5_566 47.832(16)
O1 V2 Sr1 . 5_566 104.545(18)
O2 V2 Sr1 2_566 5_566 115.58(7)
O2 V2 Sr1 2_466 5_566 115.58(7)
O2 V2 Sr1 1_456 5_566 48.71(6)
O2 V2 Sr1 1_556 5_566 48.71(6)
Sr1 V2 Sr1 1_556 5_566 79.240(15)
Sr1 V2 Sr1 1_456 5_566 79.240(15)
O2 V2 Sr1 6_566 5_566 125.90(7)
O2 V2 Sr1 5_566 5_566 25.01(7)
O2 V2 Sr1 5_565 5_566 55.72(7)
O2 V2 Sr1 6_565 5_566 153.37(7)
O3 V2 Sr1 3_466 5_566 26.89(4)
O3 V2 Sr1 4_556 5_566 158.13(5)
O3 V2 Sr1 6_566 5_566 158.13(5)
O3 V2 Sr1 5_566 5_566 26.89(4)
O3 V2 Sr1 1_455 5_566 74.54(4)
O3 V2 Sr1 8_475 5_566 110.20(4)
O3 V2 Sr1 2_565 5_566 110.20(4)
O3 V2 Sr1 7_655 5_566 74.54(4)
O2 V2 Sr1 1_455 5_566 75.83(5)
O2 V2 Sr1 2_465 5_566 127.31(5)
O2 V2 Sr1 . 5_566 75.83(5)
O2 V2 Sr1 2_565 5_566 127.31(5)
O3 V2 Sr1 8_576 5_566 91.86(4)
O3 V2 Sr1 2_466 5_566 91.86(4)
O3 V2 Sr1 1_556 5_566 60.11(4)
O3 V2 Sr1 7_556 5_566 60.11(4)
V1 V2 Sr1 6_567 5_566 109.37(3)
V1 V2 Sr1 5_567 5_566 41.539(16)
V2 V2 Sr1 1_554 5_566 104.545(18)
V2 V2 Sr1 1_556 5_566 75.455(19)
V2 V2 Sr1 1_655 5_566 90.0
V2 V2 Sr1 1_455 5_566 90.0
Sr1 V2 Sr1 5_576 5_566 150.91(4)
O1 V2 O1 1_556 1_656 73.06(7)
O3 V2 O1 7 1_656 135.26(9)
O3 V2 O1 2_465 1_656 135.26(9)
O3 V2 O1 8_575 1_656 59.27(10)
O3 V2 O1 . 1_656 59.27(10)
V1 V2 O1 5_566 1_656 96.26(2)
V1 V2 O1 6_566 1_656 96.26(2)
Sr1 V2 O1 1_455 1_656 155.42(7)
Sr1 V2 O1 . 1_656 58.45(7)
V1 V2 O1 2_565 1_656 44.75(2)
V1 V2 O1 1_455 1_656 133.29(3)
V1 V2 O1 2_465 1_656 133.29(3)
V1 V2 O1 . 1_656 44.75(2)
O1 V2 O1 . 1_656 106.94(6)
O2 V2 O1 2_566 1_656 37.62(6)
O2 V2 O1 2_466 1_656 121.83(7)
O2 V2 O1 1_456 1_656 121.83(7)
O2 V2 O1 1_556 1_656 37.62(6)
Sr1 V2 O1 1_556 1_656 31.09(6)
Sr1 V2 O1 1_456 1_656 115.04(7)
O2 V2 O1 6_566 1_656 79.31(4)
O2 V2 O1 5_566 1_656 79.31(4)
O2 V2 O1 5_565 1_656 101.06(4)
O2 V2 O1 6_565 1_656 101.06(4)
O3 V2 O1 3_466 1_656 109.86(4)
O3 V2 O1 4_556 1_656 72.68(4)
O3 V2 O1 6_566 1_656 109.86(4)
O3 V2 O1 5_566 1_656 72.68(4)
O3 V2 O1 1_455 1_656 160.18(5)
O3 V2 O1 8_475 1_656 160.18(5)
O3 V2 O1 2_565 1_656 31.85(7)
O3 V2 O1 7_655 1_656 31.85(7)
O2 V2 O1 1_455 1_656 136.38(6)
O2 V2 O1 2_465 1_656 136.38(6)
O2 V2 O1 . 1_656 72.26(6)
O2 V2 O1 2_565 1_656 72.26(6)
O3 V2 O1 8_576 1_656 59.14(7)
O3 V2 O1 2_466 1_656 88.43(7)
O3 V2 O1 1_556 1_656 59.14(7)
O3 V2 O1 7_556 1_656 88.43(7)
V1 V2 O1 6_567 1_656 76.01(5)
V1 V2 O1 5_567 1_656 76.01(5)
V2 V2 O1 1_554 1_656 106.94(7)
V2 V2 O1 1_556 1_656 73.06(6)
V2 V2 O1 1_655 1_656 16.94(6)
V2 V2 O1 1_455 1_656 163.06(6)
Sr1 V2 O1 5_576 1_656 85.804(18)
Sr1 V2 O1 5_566 1_656 85.804(17)
O1 V2 O1 1_556 1_456 73.06(6)
O3 V2 O1 7 1_456 59.27(10)
O3 V2 O1 2_465 1_456 59.27(10)
O3 V2 O1 8_575 1_456 135.26(9)
O3 V2 O1 . 1_456 135.26(9)
V1 V2 O1 5_566 1_456 96.26(2)
V1 V2 O1 6_566 1_456 96.26(2)
Sr1 V2 O1 1_455 1_456 58.45(7)
Sr1 V2 O1 . 1_456 155.42(7)
V1 V2 O1 2_565 1_456 133.29(3)
V1 V2 O1 1_455 1_456 44.75(2)
V1 V2 O1 2_465 1_456 44.75(2)
V1 V2 O1 . 1_456 133.29(3)
O1 V2 O1 . 1_456 106.94(7)
O2 V2 O1 2_566 1_456 121.83(7)
O2 V2 O1 2_466 1_456 37.62(6)
O2 V2 O1 1_456 1_456 37.62(6)
O2 V2 O1 1_556 1_456 121.83(7)
Sr1 V2 O1 1_556 1_456 115.04(7)
Sr1 V2 O1 1_456 1_456 31.09(6)
O2 V2 O1 6_566 1_456 79.31(4)
O2 V2 O1 5_566 1_456 79.31(4)
O2 V2 O1 5_565 1_456 101.06(4)
O2 V2 O1 6_565 1_456 101.06(4)
O3 V2 O1 3_466 1_456 72.68(4)
O3 V2 O1 4_556 1_456 109.86(4)
O3 V2 O1 6_566 1_456 72.68(4)
O3 V2 O1 5_566 1_456 109.86(4)
O3 V2 O1 1_455 1_456 31.85(7)
O3 V2 O1 8_475 1_456 31.85(7)
O3 V2 O1 2_565 1_456 160.18(5)
O3 V2 O1 7_655 1_456 160.18(5)
O2 V2 O1 1_455 1_456 72.26(6)
O2 V2 O1 2_465 1_456 72.26(6)
O2 V2 O1 . 1_456 136.38(6)
O2 V2 O1 2_565 1_456 136.38(6)
O3 V2 O1 8_576 1_456 88.43(7)
O3 V2 O1 2_466 1_456 59.14(7)
O3 V2 O1 1_556 1_456 88.43(7)
O3 V2 O1 7_556 1_456 59.14(7)
V1 V2 O1 6_567 1_456 76.01(5)
V1 V2 O1 5_567 1_456 76.01(5)
V2 V2 O1 1_554 1_456 106.94(7)
V2 V2 O1 1_556 1_456 73.06(6)
V2 V2 O1 1_655 1_456 163.06(6)
V2 V2 O1 1_455 1_456 16.94(6)
Sr1 V2 O1 5_576 1_456 85.804(17)
Sr1 V2 O1 5_566 1_456 85.804(18)
O1 V2 O1 1_656 1_456 146.13(13)
V2 O1 Sr1 1_554 . 116.68(11)
V2 O1 Sr1 1_554 1_455 116.68(11)
Sr1 O1 Sr1 . 1_455 126.6(2)
V2 O1 V2 1_554 . 180.0
Sr1 O1 V2 . . 63.32(11)
Sr1 O1 V2 1_455 . 63.32(11)
V2 O1 V1 1_554 6_566 132.32(7)
Sr1 O1 V1 . 6_566 72.41(10)
Sr1 O1 V1 1_455 6_566 72.41(10)
V2 O1 V1 . 6_566 47.68(7)
V2 O1 V1 1_554 5_566 132.32(7)
Sr1 O1 V1 . 5_566 72.41(10)
Sr1 O1 V1 1_455 5_566 72.41(10)
V2 O1 V1 . 5_566 47.68(7)
V1 O1 V1 6_566 5_566 95.36(15)
V2 O1 V1 1_554 1_454 68.07(9)
Sr1 O1 V1 . 1_454 140.62(3)
Sr1 O1 V1 1_455 1_454 64.05(2)
V2 O1 V1 . 1_454 111.93(9)
V1 O1 V1 6_566 1_454 136.06(7)
V1 O1 V1 5_566 1_454 77.46(3)
V2 O1 V1 1_554 2_564 68.07(9)
Sr1 O1 V1 . 2_564 64.05(2)
Sr1 O1 V1 1_455 2_564 140.62(2)
V2 O1 V1 . 2_564 111.93(9)
V1 O1 V1 6_566 2_564 77.46(3)
V1 O1 V1 5_566 2_564 136.06(7)
V1 O1 V1 1_454 2_564 136.14(18)
V2 O1 V1 1_554 2_464 68.07(9)
Sr1 O1 V1 . 2_464 140.62(2)
Sr1 O1 V1 1_455 2_464 64.05(2)
V2 O1 V1 . 2_464 111.93(9)
V1 O1 V1 6_566 2_464 77.46(3)
V1 O1 V1 5_566 2_464 136.06(7)
V1 O1 V1 1_454 2_464 78.66(7)
V1 O1 V1 2_564 2_464 85.27(7)
V2 O1 V1 1_554 1_554 68.07(9)
Sr1 O1 V1 . 1_554 64.05(2)
Sr1 O1 V1 1_455 1_554 140.62(3)
V2 O1 V1 . 1_554 111.93(9)
V1 O1 V1 6_566 1_554 136.06(7)
V1 O1 V1 5_566 1_554 77.46(3)
V1 O1 V1 1_454 1_554 85.27(7)
V1 O1 V1 2_564 1_554 78.66(7)
V1 O1 V1 2_464 1_554 136.14(18)
V2 O1 V1 1_554 5_565 45.57(7)
Sr1 O1 V1 . 5_565 108.32(5)
Sr1 O1 V1 1_455 5_565 108.32(5)
V2 O1 V1 . 5_565 134.43(7)
V1 O1 V1 6_566 5_565 177.89(14)
V1 O1 V1 5_566 5_565 86.75(3)
V1 O1 V1 1_454 5_565 44.43(4)
V1 O1 V1 2_564 5_565 101.02(12)
V1 O1 V1 2_464 5_565 101.02(12)
V1 O1 V1 1_554 5_565 44.43(4)
V2 O1 V1 1_554 6_565 45.57(7)
Sr1 O1 V1 . 6_565 108.32(5)
Sr1 O1 V1 1_455 6_565 108.32(5)
V2 O1 V1 . 6_565 134.43(7)
V1 O1 V1 6_566 6_565 86.75(3)
V1 O1 V1 5_566 6_565 177.89(14)
V1 O1 V1 1_454 6_565 101.02(12)
V1 O1 V1 2_564 6_565 44.43(4)
V1 O1 V1 2_464 6_565 44.43(4)
V1 O1 V1 1_554 6_565 101.02(12)
V1 O1 V1 5_565 6_565 91.14(14)
V1 O2 Sr1 1_554 . 130.1(2)
V1 O2 V1 1_554 5_666 128.15(10)
Sr1 O2 V1 . 5_666 80.22(10)
V1 O2 V1 1_554 5_566 128.15(10)
Sr1 O2 V1 . 5_566 80.22(10)
V1 O2 V1 5_666 5_566 93.38(11)
V1 O2 V1 1_554 . 164.0(2)
Sr1 O2 V1 . . 65.85(11)
V1 O2 V1 5_666 . 47.47(6)
V1 O2 V1 5_566 . 47.47(6)
V1 O2 V2 1_554 1_654 70.31(12)
Sr1 O2 V2 . 1_654 74.15(9)
V1 O2 V2 5_666 1_654 84.11(4)
V1 O2 V2 5_566 1_654 154.31(15)
V1 O2 V2 . 1_654 120.01(10)
V1 O2 V2 1_554 1_554 70.31(12)
Sr1 O2 V2 . 1_554 74.15(9)
V1 O2 V2 5_666 1_554 154.31(15)
V1 O2 V2 5_566 1_554 84.11(4)
V1 O2 V2 . 1_554 120.01(10)
V2 O2 V2 1_654 1_554 87.22(10)
V1 O2 V1 1_554 5_565 42.02(5)
Sr1 O2 V1 . 5_565 119.43(11)
V1 O2 V1 5_666 5_565 160.20(14)
V1 O2 V1 5_566 5_565 88.11(3)
V1 O2 V1 . 5_565 135.22(6)
V2 O2 V1 1_654 5_565 102.82(11)
V2 O2 V1 1_554 5_565 45.48(4)
V1 O2 V1 1_554 5_665 42.02(5)
Sr1 O2 V1 . 5_665 119.43(11)
V1 O2 V1 5_666 5_665 88.11(3)
V1 O2 V1 5_566 5_665 160.20(14)
V1 O2 V1 . 5_665 135.22(6)
V2 O2 V1 1_654 5_665 45.48(4)
V2 O2 V1 1_554 5_665 102.82(11)
V1 O2 V1 5_565 5_665 84.00(10)
V1 O2 V2 1_554 5_566 118.4(2)
Sr1 O2 V2 . 5_566 111.46(15)
V1 O2 V2 5_666 5_566 56.19(6)
V1 O2 V2 5_566 5_566 56.19(6)
V1 O2 V2 . 5_566 45.61(6)
V2 O2 V2 1_654 5_566 136.39(5)
V2 O2 V2 1_554 5_566 136.39(5)
V1 O2 V2 5_565 5_566 109.82(9)
V1 O2 V2 5_665 5_566 109.82(9)
V1 O2 V2 1_554 5_565 37.70(13)
Sr1 O2 V2 . 5_565 167.81(17)
V1 O2 V2 5_666 5_565 107.84(9)
V1 O2 V2 5_566 5_565 107.84(9)
V1 O2 V2 . 5_565 126.34(12)
V2 O2 V2 1_654 5_565 97.20(9)
V2 O2 V2 1_554 5_565 97.20(9)
V1 O2 V2 5_565 5_565 53.27(6)
V1 O2 V2 5_665 5_565 53.27(6)
V2 O2 V2 5_566 5_565 80.73(9)
V1 O2 V1 1_554 2_564 82.20(17)
Sr1 O2 V1 . 2_564 47.91(9)
V1 O2 V1 5_666 2_564 112.29(9)
V1 O2 V1 5_566 2_564 112.29(9)
V1 O2 V1 . 2_564 113.76(11)
V2 O2 V1 1_654 2_564 47.10(5)
V2 O2 V1 1_554 2_564 47.10(5)
V1 O2 V1 5_565 2_564 85.16(8)
V1 O2 V1 5_665 2_564 85.16(8)
V2 O2 V1 5_566 2_564 159.37(12)
V2 O2 V1 5_565 2_564 119.90(10)
V1 O3 V1 5_566 . 97.85(14)
V1 O3 V2 5_566 . 99.92(14)
V1 O3 V2 . . 134.29(16)
V1 O3 Sr1 5_566 . 125.90(14)
V1 O3 Sr1 . . 101.23(12)
V2 O3 Sr1 . . 101.61(13)
V1 O3 V1 5_566 1_455 40.89(7)
V1 O3 V1 . 1_455 115.39(12)
V2 O3 V1 . 1_455 61.02(8)
Sr1 O3 V1 . 1_455 141.53(10)
V1 O3 V2 5_566 5_566 60.72(8)
V1 O3 V2 . 5_566 42.35(7)
V2 O3 V2 . 5_566 152.33(13)
Sr1 O3 V2 . 5_566 105.83(9)
V1 O3 V2 1_455 5_566 94.35(6)
V1 O3 V1 5_566 2_565 158.93(13)
V1 O3 V1 . 2_565 101.80(11)
V2 O3 V1 . 2_565 60.58(8)
Sr1 O3 V1 . 2_565 57.25(6)
V1 O3 V1 1_455 2_565 121.44(7)
V2 O3 V1 5_566 2_565 140.35(8)
V1 O3 V1 5_566 5_666 109.57(11)
V1 O3 V1 . 5_666 36.22(7)
V2 O3 V1 . 5_666 149.74(12)
Sr1 O3 V1 . 5_666 66.52(7)
V1 O3 V1 1_455 5_666 144.54(8)
V2 O3 V1 5_566 5_666 50.74(4)
V1 O3 V1 2_565 5_666 90.92(6)
V1 O3 V2 5_566 1_655 150.29(13)
V1 O3 V2 . 1_655 56.79(8)
V2 O3 V2 . 1_655 109.01(11)
Sr1 O3 V2 . 1_655 55.08(6)
V1 O3 V2 1_455 1_655 159.28(8)
V2 O3 V2 5_566 1_655 89.81(6)
V1 O3 V2 2_565 1_655 50.66(4)
V1 O3 V2 5_666 1_655 40.97(3)
V1 O3 V1 5_566 6_566 119.07(12)
V1 O3 V1 . 6_566 142.03(12)
V2 O3 V1 . 6_566 36.37(7)
Sr1 O3 V1 . 6_566 65.32(7)
V1 O3 V1 1_455 6_566 90.25(6)
V2 O3 V1 5_566 6_566 169.58(9)
V1 O3 V1 2_565 6_566 40.47(3)
V1 O3 V1 5_666 6_566 125.21(7)
V2 O3 V1 1_655 6_566 89.17(6)
V1 O3 V1 5_566 1_554 78.57(9)
V1 O3 V1 . 1_554 93.22(10)
V2 O3 V1 . 1_554 131.46(12)
Sr1 O3 V1 . 1_554 50.39(5)
V1 O3 V1 1_455 1_554 113.28(7)
V2 O3 V1 5_566 1_554 67.57(5)
V1 O3 V1 2_565 1_554 107.62(7)
V1 O3 V1 5_666 1_554 63.54(4)
V2 O3 V1 1_655 1_554 87.06(6)
V1 O3 V1 6_566 1_554 102.02(6)
V1 O3 V2 5_566 1_554 79.82(9)
V1 O3 V2 . 1_554 136.60(12)
V2 O3 V2 . 1_554 88.06(10)
Sr1 O3 V2 . 1_554 52.22(5)
V1 O3 V2 1_455 1_554 91.13(6)
V2 O3 V2 5_566 1_554 105.99(6)
V1 O3 V2 2_565 1_554 90.93(6)
V1 O3 V2 5_666 1_554 103.39(6)
V2 O3 V2 1_655 1_554 107.23(6)
V1 O3 V2 6_566 1_554 64.52(4)
V1 O3 V2 1_554 1_554 43.56(3)

loop_
_geom_bond_atom_site_label_1
_geom_bond_atom_site_label_2
_geom_bond_site_symmetry_2
_geom_bond_distance
Sr1 O2 . 2.473(5)
Sr1 O2 2_565 2.473(5)
Sr1 O3 2_565 2.560(3)
Sr1 O3 8_575 2.560(3)
Sr1 O3 7_655 2.560(3)
Sr1 O3 . 2.560(3)
Sr1 O1 . 2.961(3)
Sr1 O1 1_655 2.961(3)
Sr1 V1 2_565 3.5144(14)
Sr1 V1 . 3.5144(14)
Sr1 V2 1_655 3.5335(13)
Sr1 V2 . 3.5335(13)
V1 O2 1_556 1.620(5)
V1 O3 5_566 1.961(3)
V1 O3 3_566 1.961(3)
V1 O3 7_655 1.961(3)
V1 O3 . 1.961(3)
V1 V1 5_566 2.9562(10)
V1 V1 5_666 2.9562(10)
V1 V2 5_566 3.0129(14)
V1 V2 1_655 3.6265(9)
V1 V2 . 3.6265(9)
V1 O2 5_666 3.636(3)
V1 O2 5_566 3.636(3)
V1 O2 . 3.706(5)
V1 Sr1 1_556 3.7286(13)
V1 O1 5_566 3.779(4)
V1 O1 1_656 3.906(3)
V1 O1 1_556 3.906(3)
V1 O1 5_565 3.912(5)
V1 O2 5_565 3.954(4)
V1 O2 5_665 3.954(4)
V1 Sr1 5_566 4.0351(10)
V1 Sr1 5_666 4.0351(10)
V1 O3 1_655 4.145(3)
V1 O3 7 4.145(3)
V1 O3 2_565 4.163(3)
V1 O3 8_575 4.163(3)
V1 O3 3_466 4.302(3)
V1 O3 5_666 4.302(3)
V1 O3 4_546 4.366(3)
V1 O3 6_656 4.366(3)
V1 O3 7_656 4.797(3)
V1 O3 1_556 4.797(3)
V1 V1 5_667 4.8088(19)
V1 V1 5_567 4.8088(19)
V1 O2 2_566 4.903(5)
V1 V1 2_565 4.951(2)
V1 V2 5_567 5.0074(18)
V1 O3 3_567 5.194(3)
V1 O3 5_567 5.194(3)
V1 O1 . 5.268(5)
V1 O1 1_655 5.268(5)
V1 V1 1_556 5.2828(9)
V1 V1 1_554 5.2828(9)
V1 V1 1_455 5.2914(8)
V1 V1 1_655 5.2914(8)
V1 O2 1_656 5.5339(16)
V1 O2 1_456 5.5339(16)
V1 O3 8_675 5.538(3)
V1 O3 2_465 5.538(3)
V2 O1 1_556 1.611(7)
V2 O3 7 1.975(3)
V2 O3 2_465 1.975(3)
V2 O3 8_575 1.975(3)
V2 O3 . 1.975(3)
V2 V1 5_566 3.0129(14)
V2 V1 6_566 3.0129(14)
V2 Sr1 1_455 3.5335(13)
V2 V1 2_565 3.6265(9)
V2 V1 1_455 3.6265(9)
V2 V1 2_465 3.6265(9)
V2 O1 . 3.671(7)
V2 O2 2_566 3.836(3)
V2 O2 2_466 3.836(3)
V2 O2 1_456 3.836(3)
V2 O2 1_556 3.836(3)
V2 Sr1 1_556 3.9556(14)
V2 Sr1 1_456 3.9556(14)
V2 O2 6_566 4.029(5)
V2 O2 5_566 4.029(5)
V2 O2 5_565 4.127(5)
V2 O2 6_565 4.127(5)
V2 O3 3_466 4.157(3)
V2 O3 4_556 4.157(3)
V2 O3 6_566 4.157(3)
V2 O3 5_566 4.157(3)
V2 O3 1_455 4.308(3)
V2 O3 8_475 4.308(3)
V2 O3 2_565 4.308(3)
V2 O3 7_655 4.308(3)
V2 O2 1_455 4.921(4)
V2 O2 2_465 4.921(4)
V2 O2 . 4.921(4)
V2 O2 2_565 4.921(4)
V2 O3 8_576 4.967(3)
V2 O3 2_466 4.967(3)
V2 O3 1_556 4.967(3)
V2 O3 7_556 4.967(3)
V2 V1 6_567 5.0074(18)
V2 V1 5_567 5.0074(18)
V2 V2 1_554 5.2828(9)
V2 V2 1_556 5.2828(9)
V2 V2 1_655 5.2914(8)
V2 V2 1_455 5.2914(8)
V2 Sr1 5_576 5.4440(12)
V2 Sr1 5_566 5.4440(12)
V2 O1 1_656 5.531(2)
V2 O1 1_456 5.531(2)
O1 V2 1_554 1.611(7)
O1 Sr1 1_455 2.961(3)
O1 V1 6_566 3.779(4)
O1 V1 5_566 3.779(4)
O1 V1 1_454 3.906(3)
O1 V1 2_564 3.906(3)
O1 V1 2_464 3.906(3)
O1 V1 1_554 3.906(3)
O1 V1 5_565 3.912(5)
O1 V1 6_565 3.912(5)
O2 V1 1_554 1.620(5)
O2 V1 5_666 3.636(3)
O2 V1 5_566 3.636(3)
O2 V2 1_654 3.836(3)
O2 V2 1_554 3.836(3)
O2 V1 5_565 3.954(4)
O2 V1 5_665 3.954(4)
O2 V2 5_566 4.029(5)
O2 V2 5_565 4.127(5)
O2 V1 2_564 4.903(5)
O3 V1 5_566 1.961(3)
O3 V1 1_455 4.145(3)
O3 V2 5_566 4.157(3)
O3 V1 2_565 4.163(3)
O3 V1 5_666 4.302(3)
O3 V2 1_655 4.308(3)
O3 V1 6_566 4.366(3)
O3 V1 1_554 4.797(3)
O3 V2 1_554 4.967(3)
